data_7105137
loop_
_publ_author_name
'Gan, Quan'
'Li, Fei'
'Li, Guoping'
'Kauffmann, Brice'
'Xiang, Junfeng'
'Huc, Ivan'
'Jiang, Hua'

_publ_section_title
;
 Heteromeric double helix formation by cross-hybridization of
 chloro-and fluoro-substituted quinoline oligoamides.
;
_journal_issue 2
_journal_name_full 'Chemical communications (Cambridge, England)'
_journal_page_first 297
_journal_page_last 299
_journal_paper_doi 10.1039/b910435f
_journal_volume 46
_journal_year 2009
_chemical_formula_sum 'C120 H120 Cl8 F8 N20 O20'
_chemical_formula_weight 2597.96
_chemical_name_systematic
;
?
;
_space_group_IT_number 2
_symmetry_space_group_name_Hall '-P 1'
_symmetry_space_group_name_H-M 'P -1'
_atom_sites_solution_hydrogens geom
_atom_sites_solution_primary direct
_atom_sites_solution_secondary difmap
_audit_creation_method SHELXL-97
_cell_angle_alpha 98.761(2)
_cell_angle_beta 105.321(2)
_cell_angle_gamma 105.399(2)
_cell_formula_units_Z 4
_cell_length_a 24.1005(6)
_cell_length_b 24.1347(6)
_cell_length_c 24.1394(7)
_cell_measurement_temperature 293(2)
_cell_volume 12676.5(6)
_computing_structure_refinement 'SHELXL-97 (Sheldrick, 1997)'
_computing_structure_solution 'SHELXS-97 (Sheldrick, 1990)'
_diffrn_ambient_temperature 293(2)
_diffrn_measured_fraction_theta_full 0.867
_diffrn_measured_fraction_theta_max 0.867
_diffrn_radiation_monochromator graphite
_diffrn_radiation_source 'fine-focus sealed tube'
_diffrn_radiation_type CuK\a
_diffrn_radiation_wavelength 1.54178
_diffrn_reflns_av_R_equivalents 0.0564
_diffrn_reflns_av_sigmaI/netI 0.0794
_diffrn_reflns_limit_h_max 21
_diffrn_reflns_limit_h_min -21
_diffrn_reflns_limit_k_max 21
_diffrn_reflns_limit_k_min -21
_diffrn_reflns_limit_l_max 17
_diffrn_reflns_limit_l_min -21
_diffrn_reflns_number 56969
_diffrn_reflns_theta_full 43.99
_diffrn_reflns_theta_max 43.99
_diffrn_reflns_theta_min 2.31
_exptl_absorpt_coefficient_mu 2.345
_exptl_crystal_density_diffrn 1.361
_exptl_crystal_density_method 'not measured'
_exptl_crystal_F_000 5392
_refine_diff_density_max 1.058
_refine_diff_density_min -0.801
_refine_diff_density_rms 0.208
_refine_ls_extinction_coef 0.00000(3)
_refine_ls_extinction_expression Fc^*^=kFc[1+0.001xFc^2^\l^3^/sin(2\q)]^-1/4^
_refine_ls_extinction_method SHELXL
_refine_ls_goodness_of_fit_ref 1.958
_refine_ls_hydrogen_treatment mixed
_refine_ls_matrix_type full
_refine_ls_number_parameters 1310
_refine_ls_number_reflns 16838
_refine_ls_number_restraints 17
_refine_ls_restrained_S_all 1.958
_refine_ls_R_factor_all 0.3605
_refine_ls_R_factor_gt 0.2310
_refine_ls_shift/su_max 2.365
_refine_ls_shift/su_mean 0.034
_refine_ls_structure_factor_coef Fsqd
_refine_ls_weighting_details 'calc w=1/[\s^2^(Fo^2^)+(0.2000P)^2^+0.0000P] where P=(Fo^2^+2Fc^2^)/3'
_refine_ls_weighting_scheme calc
_refine_ls_wR_factor_gt 0.5091
_refine_ls_wR_factor_ref 0.5967
_reflns_number_gt 7210
_reflns_number_total 16838
_reflns_threshold_expression >2sigma(I)
_cod_data_source_file b910435f.txt
_cod_data_source_block shelxd
_cod_database_code 7105137

loop_
_symmetry_equiv_pos_as_xyz
'x, y, z'
'-x, -y, -z'

loop_
_atom_site_label
_atom_site_type_symbol
_atom_site_fract_x
_atom_site_fract_y
_atom_site_fract_z
_atom_site_U_iso_or_equiv
_atom_site_adp_type
_atom_site_occupancy
_atom_site_symmetry_multiplicity
_atom_site_calc_flag
_atom_site_refinement_flags
_atom_site_disorder_assembly
_atom_site_disorder_group
Cl10 Cl 0.5495(4) 0.5193(3) 0.1118(4) 0.130(3) Uiso 1 1 d . . .
Cl14 Cl 0.8292(4) 0.5771(3) 0.2829(4) 0.138(3) Uiso 1 1 d . . .
Cl6 Cl 0.6718(4) 0.7169(3) 0.4235(4) 0.135(3) Uiso 1 1 d . . .
Cl2 Cl 0.9502(4) 0.8876(3) 0.4803(4) 0.130(3) Uiso 1 1 d . . .
Cl1 Cl 0.9649(4) 0.8789(4) 0.6528(4) 0.146(3) Uiso 1 1 d . . .
Cl7 Cl 0.6726(4) 0.6288(3) 0.2446(4) 0.137(3) Uiso 1 1 d . . .
Cl8 Cl 0.6490(4) 0.4498(4) 0.2441(4) 0.149(3) Uiso 1 1 d . . .
Cl13 Cl 0.7564(4) 0.4518(4) 0.3779(4) 0.150(3) Uiso 1 1 d . . .
Cl15 Cl 0.8280(4) 0.7557(4) 0.3711(4) 0.140(3) Uiso 1 1 d . . .
Cl11 Cl 0.5437(4) 0.6089(4) 0.2888(4) 0.146(3) Uiso 1 1 d . . .
Cl5 Cl 0.7443(4) 0.6226(4) 0.5489(4) 0.149(3) Uiso 1 1 d . . .
Cl16 Cl 0.8507(4) 0.7560(4) 0.5501(4) 0.142(3) Uiso 1 1 d . . .
Cl9 Cl 0.5355(4) 0.3470(4) 0.1209(4) 0.153(3) Uiso 1 1 d . . .
Cl4 Cl 0.8854(4) 0.5757(4) 0.4893(4) 0.152(3) Uiso 1 1 d . . .
Cl12 Cl 0.6149(4) 0.5107(4) 0.4242(5) 0.155(3) Uiso 1 1 d . . .
Cl3 Cl 0.9570(4) 0.7118(4) 0.3917(4) 0.151(3) Uiso 1 1 d . . .
N11 N 0.7901(8) 0.8472(7) 0.4233(9) 0.073(5) Uiso 1 1 d . . .
N3 N 0.5346(8) 0.6331(8) 0.1118(9) 0.079(6) Uiso 1 1 d . . .
N314 N 0.6403(9) 0.7539(8) 0.5260(10) 0.094(6) Uiso 1 1 d . . .
H314 H 0.6593 0.7294 0.5194 0.113 Uiso 1 1 calc R . .
O21 O 0.6342(8) 0.4685(7) -0.0565(9) 0.112(6) Uiso 1 1 d . . .
N4 N 0.5183(8) 0.6408(8) 0.3961(11) 0.085(6) Uiso 1 1 d . . .
N1 N 0.5901(8) 0.4800(9) 0.0138(10) 0.097(7) Uiso 1 1 d . . .
H1 H 0.5767 0.4605 0.0371 0.116 Uiso 1 1 calc R . .
N13 N 0.6379(8) 0.3349(9) 0.2693(9) 0.087(6) Uiso 1 1 d . . .
N14 N 0.7119(8) 0.4651(8) 0.1591(9) 0.078(6) Uiso 1 1 d . . .
H14 H 0.7015 0.4889 0.1816 0.093 Uiso 1 1 calc R . .
N17 N 0.9817(8) 0.6030(9) 0.3592(9) 0.085(6) Uiso 1 1 d . . .
N8 N 0.8609(9) 0.4757(9) 0.2458(10) 0.103(7) Uiso 1 1 d . . .
H8 H 0.8422 0.4835 0.2702 0.124 Uiso 1 1 calc R . .
N12 N 0.7888(8) 0.8407(8) 0.5318(10) 0.085(6) Uiso 1 1 d . . .
H12 H 0.7988 0.8190 0.5071 0.102 Uiso 1 1 calc R . .
O3 O 0.4891(7) 0.7539(7) 0.1645(8) 0.102(5) Uiso 1 1 d . . .
C45 C 0.7541(9) 0.9335(9) 0.4262(11) 0.070(7) Uiso 1 1 d . . .
H45 H 0.7414 0.9613 0.4462 0.084 Uiso 1 1 calc R . .
N15 N 0.7100(8) 0.5764(8) 0.1525(9) 0.089(6) Uiso 1 1 d . . .
C1 C 0.6816(10) 0.7157(9) 0.1920(11) 0.071(7) Uiso 1 1 d . . .
N21 N 0.9647(8) 0.8878(8) 0.3666(10) 0.082(6) Uiso 1 1 d . . .
N42 N 0.9095(8) 0.9831(7) 0.5190(9) 0.082(6) Uiso 1 1 d . . .
H42 H 0.9202 0.9574 0.5367 0.098 Uiso 1 1 calc R . .
O034 O 0.8666(8) 1.0565(7) 0.5328(8) 0.103(5) Uiso 1 1 d . . .
N50 N 0.6409(8) 0.7821(8) 0.3345(10) 0.078(6) Uiso 1 1 d . . .
N92 N 0.9108(8) 0.9672(8) 0.6275(10) 0.079(6) Uiso 1 1 d . . .
N2 N 0.5894(9) 0.3734(9) 0.0343(10) 0.087(6) Uiso 1 1 d . . .
C038 C 0.8959(13) 0.5098(11) 0.4911(14) 0.108(9) Uiso 1 1 d . . .
N79 N 0.8611(8) 0.7300(8) 0.6656(11) 0.084(6) Uiso 1 1 d . . .
C040 C 0.7951(10) 0.8485(10) 0.3718(13) 0.076(7) Uiso 1 1 d . . .
C041 C 0.7062(10) 0.6291(10) 0.1505(11) 0.074(7) Uiso 1 1 d . . .
O71 O 0.7530(7) 0.9196(7) 0.5419(8) 0.100(5) Uiso 1 1 d . . .
C043 C 0.6869(10) 0.6617(10) 0.1914(12) 0.083(7) Uiso 1 1 d . . .
C044 C 0.4738(10) 0.7136(10) 0.3687(12) 0.076(7) Uiso 1 1 d . . .
O045 O 1.0116(8) 0.8354(7) 0.2483(9) 0.106(6) Uiso 1 1 d . . .
O7 O 0.7537(8) 0.6558(7) 0.0230(9) 0.115(6) Uiso 1 1 d . . .
N22 N 0.9913(9) 0.7937(9) 0.3233(10) 0.097(7) Uiso 1 1 d . . .
H22 H 0.9802 0.8005 0.3540 0.117 Uiso 1 1 calc R . .
N9 N 0.8593(9) 0.6655(9) 0.2184(10) 0.090(6) Uiso 1 1 d . . .
O20 O 0.9170(8) 0.9996(8) 0.2631(10) 0.112(6) Uiso 1 1 d . . .
N10 N 0.8355(8) 0.7655(8) 0.2579(9) 0.081(6) Uiso 1 1 d . . .
H10 H 0.8332 0.7352 0.2729 0.097 Uiso 1 1 calc R . .
O72 O 0.7446(7) 0.9748(7) 0.3455(8) 0.104(5) Uiso 1 1 d . . .
N6 N 0.7182(10) 0.3745(9) 0.4497(11) 0.109(7) Uiso 1 1 d . . .
H6 H 0.7077 0.4034 0.4385 0.131 Uiso 1 1 calc R . .
O413 O 0.5752(9) 0.3143(8) 0.3405(10) 0.132(7) Uiso 1 1 d . . .
N16 N 0.6651(8) 0.7439(8) 0.2341(10) 0.094(6) Uiso 1 1 d . . .
H16 H 0.6678 0.7285 0.2642 0.113 Uiso 1 1 calc R . .
C055 C 1.0035(11) 0.7383(11) 0.3103(12) 0.088(8) Uiso 1 1 d . . .
N43 N 0.7838(9) 0.5495(9) 0.6254(10) 0.100(7) Uiso 1 1 d . . .
H43 H 0.7955 0.5610 0.5972 0.120 Uiso 1 1 calc R . .
C057 C 1.0261(12) 0.6320(12) 0.2835(13) 0.097(8) Uiso 1 1 d . . .
C058 C 0.4662(11) 0.7336(10) 0.2703(13) 0.096(8) Uiso 1 1 d . . .
H058 H 0.4538 0.7533 0.2414 0.116 Uiso 1 1 calc R . .
O43 O 0.8613(8) 0.8017(8) 0.1803(9) 0.109(6) Uiso 1 1 d . . .
C060 C 0.8194(10) 0.8075(10) 0.2842(12) 0.075(7) Uiso 1 1 d . . .
O061 O 0.5933(9) 0.7906(8) 0.5885(9) 0.137(7) Uiso 1 1 d . . .
C062 C 0.9977(12) 0.6409(11) 0.3300(13) 0.096(8) Uiso 1 1 d . . .
O063 O 0.6392(7) 0.8185(7) 0.1982(9) 0.107(6) Uiso 1 1 d . . .
C064 C 0.7061(10) 0.4140(10) 0.1733(11) 0.072(7) Uiso 1 1 d . . .
O065 O 0.7891(9) 0.8019(8) 0.7853(11) 0.129(7) Uiso 1 1 d . . .
C066 C 0.8666(12) 1.0470(11) 0.6468(14) 0.107(9) Uiso 1 1 d . . .
H066 H 0.8512 1.0761 0.6344 0.128 Uiso 1 1 calc R . .
N5 N 0.6550(8) 0.4360(8) 0.4962(9) 0.095(6) Uiso 1 1 d D . .
O5 O 0.7083(9) 0.2153(9) 0.1971(9) 0.134(7) Uiso 1 1 d . . .
C069 C 0.7440(10) 0.5726(10) 0.0649(12) 0.087(8) Uiso 1 1 d . . .
H069 H 0.7541 0.5523 0.0351 0.104 Uiso 1 1 calc R . .
O78 O 0.9235(9) 0.6581(8) 0.6855(9) 0.125(6) Uiso 1 1 d . . .
N306 N 0.6764(10) 0.6903(9) 0.5977(10) 0.098(7) Uiso 1 1 d . . .
C072 C 0.5264(10) 0.6874(10) 0.1142(11) 0.075(7) Uiso 1 1 d . . .
O51 O 0.5595(10) 0.9131(9) 0.3504(11) 0.147(8) Uiso 1 1 d . . .
C074 C 0.9310(13) 0.4282(12) 0.4580(15) 0.124(10) Uiso 1 1 d . . .
H074 H 0.9496 0.4110 0.4341 0.148 Uiso 1 1 calc R . .
C075 C 1.0417(12) 0.6741(12) 0.2561(13) 0.108(9) Uiso 1 1 d . . .
H075 H 1.0606 0.6661 0.2283 0.129 Uiso 1 1 calc R . .
C076 C 0.6985(11) 0.7444(11) 0.1485(12) 0.095(8) Uiso 1 1 d . . .
H076 H 0.6967 0.7824 0.1482 0.114 Uiso 1 1 calc R . .
O40 O 0.7855(10) 0.4880(9) 0.6814(12) 0.162(8) Uiso 1 1 d . . .
C078 C 0.4574(11) 0.7447(10) 0.3252(12) 0.086(8) Uiso 1 1 d . . .
H078 H 0.4400 0.7738 0.3335 0.103 Uiso 1 1 calc R . .
C079 C 0.8252(11) 0.7854(10) 0.5959(13) 0.089(8) Uiso 1 1 d . . .
O6 O 0.7460(8) 0.4585(7) 0.0806(9) 0.111(6) Uiso 1 1 d . . .
C081 C 0.8063(11) 0.7953(10) 0.6966(13) 0.081(7) Uiso 1 1 d . . .
O082 O 0.5172(9) 0.6294(8) 0.5420(10) 0.132(7) Uiso 1 1 d . . .
C083 C 0.6327(11) 0.3556(11) -0.0450(13) 0.106(9) Uiso 1 1 d . . .
H083 H 0.6466 0.3686 -0.0747 0.127 Uiso 1 1 calc R . .
C084 C 0.5861(12) 0.3214(12) 0.0399(13) 0.100(8) Uiso 1 1 d . . .
C085 C 0.7940(10) 0.8269(9) 0.5864(12) 0.069(7) Uiso 1 1 d . . .
C086 C 1.0328(13) 0.5738(13) 0.2737(15) 0.112(9) Uiso 1 1 d . . .
N25 N 0.5565(9) 0.5812(9) 0.4822(10) 0.096(7) Uiso 1 1 d . . .
H25 H 0.5618 0.5797 0.4482 0.116 Uiso 1 1 calc R . .
C088 C 1.0326(11) 0.7300(11) 0.2644(13) 0.105(9) Uiso 1 1 d . . .
H088 H 1.0436 0.7581 0.2435 0.126 Uiso 1 1 calc R . .
O93 O 0.8506(9) 1.0657(9) 0.7428(10) 0.145(7) Uiso 1 1 d . . .
O10 O 0.9836(9) 0.4598(9) 0.3703(10) 0.147(7) Uiso 1 1 d . . .
C092 C 0.8708(11) 0.6151(11) 0.2012(12) 0.087(8) Uiso 1 1 d . . .
C093 C 0.5544(10) 0.6149(10) 0.0696(12) 0.078(7) Uiso 1 1 d . . .
O2 O 0.5819(8) 0.7388(8) -0.0007(9) 0.119(6) Uiso 1 1 d . . .
C095 C 0.9397(10) 0.9355(10) 0.4442(12) 0.084(7) Uiso 1 1 d . . .
C096 C 0.6268(11) 0.7986(11) 0.3828(13) 0.090(8) Uiso 1 1 d . . .
C097 C 0.8710(12) 0.4821(11) 0.5335(13) 0.100(9) Uiso 1 1 d . . .
C099 C 0.5610(10) 0.5566(10) 0.0613(12) 0.082(7) Uiso 1 1 d . . .
O69 O 0.9066(10) 0.4113(8) 0.2092(10) 0.145(7) Uiso 1 1 d . . .
N23 N 0.5089(8) 0.6777(8) 0.2073(10) 0.092(6) Uiso 1 1 d . . .
H23 H 0.5212 0.6478 0.2006 0.111 Uiso 1 1 calc R . .
C102 C 0.8113(11) 0.8086(10) 0.3391(12) 0.086(8) Uiso 1 1 d . . .
C103 C 0.6273(9) 0.4699(9) 0.5217(12) 0.098(8) Uiso 1 1 d D . .
C104 C 0.5425(11) 0.7237(11) 0.0794(12) 0.094(8) Uiso 1 1 d . . .
H104 H 0.5387 0.7613 0.0842 0.113 Uiso 1 1 calc R . .
C105 C 0.7224(11) 0.3189(12) 0.1600(13) 0.102(9) Uiso 1 1 d . . .
H105 H 0.7350 0.2914 0.1394 0.122 Uiso 1 1 calc R . .
C106 C 0.9380(11) 0.9142(11) 0.6956(13) 0.090(8) Uiso 1 1 d . . .
C107 C 0.6411(11) 0.7685(10) 0.4303(13) 0.091(8) Uiso 1 1 d . . .
C108 C 0.9584(10) 0.9211(10) 0.2762(12) 0.081(7) Uiso 1 1 d . . .
H108 H 0.9629 0.9160 0.2388 0.097 Uiso 1 1 calc R . .
C109 C 0.7223(11) 0.6614(10) 0.1065(12) 0.085(8) Uiso 1 1 d . . .
N20 N 0.9437(9) 0.5179(9) 0.4197(10) 0.098(7) Uiso 1 1 d . . .
H20 H 0.9370 0.5513 0.4204 0.118 Uiso 1 1 calc R . .
C111 C 0.5914(12) 0.5025(12) 0.5978(14) 0.115(9) Uiso 1 1 d . . .
H111 H 0.5856 0.4976 0.6336 0.138 Uiso 1 1 calc R . .
C112 C 0.5134(10) 0.6587(10) 0.3031(12) 0.078(7) Uiso 1 1 d . . .
O4 O 0.4418(8) 0.7678(8) 0.4325(10) 0.124(6) Uiso 1 1 d . . .
O1 O 0.6511(9) 0.2589(9) -0.0639(11) 0.140(7) Uiso 1 1 d . . .
C316 C 0.5875(11) 0.8594(11) 0.4480(13) 0.098(8) Uiso 1 1 d . . .
H316 H 0.5698 0.8886 0.4549 0.117 Uiso 1 1 calc R . .
C116 C 0.6696(11) 0.3478(11) 0.2303(13) 0.095(8) Uiso 1 1 d . . .
C117 C 0.8581(11) 0.5687(11) 0.2331(12) 0.091(8) Uiso 1 1 d . . .
C118 C 0.4960(10) 0.6890(9) 0.2606(12) 0.072(7) Uiso 1 1 d . . .
C119 C 0.8992(12) 0.5144(13) 0.1682(14) 0.115(9) Uiso 1 1 d . . .
H119 H 0.9030 0.4779 0.1543 0.137 Uiso 1 1 calc R . .
C120 C 0.9453(11) 0.9336(11) 0.3858(13) 0.085(8) Uiso 1 1 d . . .
N100 N 0.8448(10) 0.5041(9) 0.5638(11) 0.103(7) Uiso 1 1 d . . .
C122 C 0.7837(11) 0.8915(10) 0.2846(13) 0.093(8) Uiso 1 1 d . . .
H122 H 0.7735 0.9197 0.2654 0.112 Uiso 1 1 calc R . .
C123 C 0.8999(12) 0.6099(12) 0.1565(14) 0.108(9) Uiso 1 1 d . . .
C124 C 0.5835(10) 0.5332(10) 0.0211(12) 0.085(8) Uiso 1 1 d . . .
C125 C 0.5682(13) 0.5433(13) 0.5749(14) 0.127(10) Uiso 1 1 d . . .
H125 H 0.5501 0.5669 0.5930 0.152 Uiso 1 1 calc R . .
C126 C 0.5859(12) 0.8701(11) 0.3361(14) 0.096(8) Uiso 1 1 d . . .
N94 N 0.9676(10) 0.8583(10) 0.7696(12) 0.114(8) Uiso 1 1 d . . .
H94 H 0.9739 0.8384 0.7404 0.137 Uiso 1 1 calc R . .
C128 C 0.7176(10) 0.7153(10) 0.1067(12) 0.087(8) Uiso 1 1 d . . .
H128 H 0.7275 0.7340 0.0780 0.104 Uiso 1 1 calc R . .
C129 C 0.8289(12) 0.7703(11) 0.6495(14) 0.100(8) Uiso 1 1 d . . .
C130 C 0.5108(12) 0.6545(12) 0.4519(14) 0.105(9) Uiso 1 1 d . . .
C131 C 0.7315(12) 0.4903(11) 0.1150(13) 0.098(8) Uiso 1 1 d . . .
C132 C 0.4661(11) 0.7261(11) 0.4229(13) 0.082(7) Uiso 1 1 d . . .
C133 C 0.5827(12) 0.2110(12) 0.0671(14) 0.115(10) Uiso 1 1 d . . .
H133 H 0.5827 0.1745 0.0752 0.138 Uiso 1 1 calc R . .
O65 O 0.7124(10) 0.3174(11) 0.5108(11) 0.164(8) Uiso 1 1 d . . .
O30 O 0.9412(10) 0.6494(9) 0.0859(11) 0.149(7) Uiso 1 1 d . . .
C136 C 0.5998(10) 0.8459(10) 0.3889(12) 0.082(7) Uiso 1 1 d . . .
O137 O 0.6362(11) 0.4309(10) 0.6626(12) 0.170(9) Uiso 1 1 d . . .
C138 C 0.6111(12) 0.3891(11) -0.0071(13) 0.097(8) Uiso 1 1 d . . .
C139 C 0.7385(13) 0.5814(12) 0.6999(14) 0.121(10) Uiso 1 1 d . . .
H139 H 0.7504 0.5568 0.7233 0.145 Uiso 1 1 calc R . .
O777 O 1.0590(10) 0.5686(9) 0.2294(11) 0.150(8) Uiso 1 1 d . . .
C141 C 0.9221(12) 0.4896(12) 0.4579(14) 0.106(9) Uiso 1 1 d . . .
N7 N 0.8248(11) 0.4038(10) 0.3109(12) 0.113(7) Uiso 1 1 d . . .
C143 C 0.7099(13) 0.6114(13) 0.7149(15) 0.117(10) Uiso 1 1 d . . .
H143 H 0.7052 0.6103 0.7518 0.141 Uiso 1 1 calc R . .
C144 C 0.8897(11) 1.0070(11) 0.6109(13) 0.089(8) Uiso 1 1 d . . .
C145 C 0.6940(11) 0.3048(11) 0.2046(12) 0.090(8) Uiso 1 1 d . . .
C146 C 0.7423(12) 0.6264(12) 0.0695(14) 0.106(9) Uiso 1 1 d . . .
C147 C 0.5704(11) 0.6471(10) 0.0282(12) 0.084(7) Uiso 1 1 d . . .
C148 C 0.4844(12) 0.6954(11) 0.4641(14) 0.105(9) Uiso 1 1 d . . .
H148 H 0.4785 0.7031 0.5006 0.126 Uiso 1 1 calc R . .
C149 C 0.9179(11) 0.9799(11) 0.4660(13) 0.093(8) Uiso 1 1 d . . .
C150 C 0.8754(11) 0.5188(11) 0.2140(13) 0.094(8) Uiso 1 1 d . . .
C151 C 0.7776(11) 0.8356(11) 0.6807(14) 0.097(8) Uiso 1 1 d . . .
H151 H 0.7623 0.8532 0.7076 0.117 Uiso 1 1 calc R . .
C152 C 0.6961(12) 0.6537(11) 0.6266(13) 0.090(8) Uiso 1 1 d . . .
C153 C 0.8423(11) 0.7361(11) 0.7540(13) 0.104(9) Uiso 1 1 d . . .
H153 H 0.8436 0.7195 0.7864 0.125 Uiso 1 1 calc R . .
C154 C 0.9087(13) 0.4030(13) 0.4966(14) 0.120(10) Uiso 1 1 d . . .
H154 H 0.9130 0.3661 0.4985 0.145 Uiso 1 1 calc R . .
C155 C 0.6015(12) 0.8524(11) 0.2936(14) 0.104(9) Uiso 1 1 d . . .
H155 H 0.5944 0.8695 0.2615 0.125 Uiso 1 1 calc R . .
C156 C 0.9715(13) 0.5072(13) 0.3829(14) 0.110(9) Uiso 1 1 d . . .
C157 C 0.6576(11) 0.2434(11) 0.2656(13) 0.105(9) Uiso 1 1 d . . .
H157 H 0.6581 0.2115 0.2829 0.126 Uiso 1 1 calc R . .
O158 O 0.8949(10) 0.6456(10) 0.7664(12) 0.160(8) Uiso 1 1 d . . .
C159 C 0.8156(16) 0.3135(15) 0.3488(17) 0.145(12) Uiso 1 1 d . . .
C29 C 0.8997(11) 0.7074(12) 0.1461(13) 0.104(9) Uiso 1 1 d . . .
H29 H 0.9088 0.7394 0.1293 0.125 Uiso 1 1 calc R . .
C161 C 0.6028(12) 0.5092(11) 0.4879(13) 0.099(8) Uiso 1 1 d . . .
C162 C 0.7777(10) 0.8950(9) 0.3388(12) 0.077(7) Uiso 1 1 d . . .
C163 C 0.6738(11) 0.4031(11) 0.2159(12) 0.091(8) Uiso 1 1 d . . .
C164 C 0.9040(11) 1.0217(11) 0.4306(13) 0.093(8) Uiso 1 1 d . . .
H164 H 0.8909 1.0519 0.4460 0.111 Uiso 1 1 calc R . .
C165 C 0.9729(10) 0.8858(10) 0.3136(12) 0.074(7) Uiso 1 1 d . . .
O166 O 0.9707(11) 0.8663(10) 0.8605(12) 0.168(9) Uiso 1 1 d . . .
C167 C 0.8670(11) 0.7157(10) 0.7157(14) 0.086(8) Uiso 1 1 d . . .
C168 C 0.5908(11) 0.6223(11) -0.0176(13) 0.102(9) Uiso 1 1 d . . .
H168 H 0.6013 0.6449 -0.0435 0.123 Uiso 1 1 calc R . .
C169 C 0.9096(10) 1.0172(10) 0.3770(12) 0.089(8) Uiso 1 1 d . . .
H169 H 0.8996 1.0438 0.3552 0.107 Uiso 1 1 calc R . .
O68 O 0.8733(13) 0.2524(12) 0.3268(13) 0.194(10) Uiso 1 1 d . . .
O101 O 0.8642(10) 0.3382(10) 0.5672(11) 0.163(8) Uiso 1 1 d . . .
O96 O 1.0048(10) 0.7984(10) 0.8152(12) 0.150(8) Uiso 1 1 d . . .
C173 C 0.9304(11) 0.9735(11) 0.3522(13) 0.085(8) Uiso 1 1 d . . .
C175 C 0.5485(16) 0.3112(14) 0.3876(17) 0.170(14) Uiso 1 1 d . . .
H17A H 0.5283 0.3404 0.3897 0.255 Uiso 1 1 calc R . .
H17B H 0.5799 0.3186 0.4245 0.255 Uiso 1 1 calc R . .
H17C H 0.5197 0.2725 0.3797 0.255 Uiso 1 1 calc R . .
C176 C 0.9122(14) 0.9845(12) 0.2025(16) 0.121(10) Uiso 1 1 d . . .
C177 C 0.5626(12) 0.3011(12) 0.0858(14) 0.105(9) Uiso 1 1 d . . .
C178 C 0.5879(13) 0.8007(12) 0.0145(14) 0.117(9) Uiso 1 1 d . . .
C179 C 0.6076(13) 0.2816(13) 0.0084(15) 0.115(10) Uiso 1 1 d . . .
C180 C 0.7279(11) 0.5475(10) 0.1131(12) 0.087(8) Uiso 1 1 d . . .
C181 C 0.6943(16) 1.1095(15) 0.3688(17) 0.164(13) Uiso 1 1 d . . .
C182 C 0.7294(11) 0.3706(11) 0.1503(12) 0.098(8) Uiso 1 1 d . . .
H182 H 0.7522 0.3809 0.1256 0.118 Uiso 1 1 calc R . .
C183 C 0.7555(13) 0.5825(12) 0.6441(14) 0.106(9) Uiso 1 1 d . . .
C184 C 0.7285(12) 0.6203(11) 0.6133(13) 0.096(8) Uiso 1 1 d . . .
C185 C 0.7474(14) 0.3556(13) 0.4172(15) 0.120(10) Uiso 1 1 d . . .
C186 C 0.4688(19) 0.1287(17) 0.220(2) 0.163(13) Uiso 1 1 d . . .
C187 C 0.5777(12) 0.5435(12) 0.5107(13) 0.097(8) Uiso 1 1 d . . .
O80 O 0.4947(10) 0.1845(9) 0.2016(11) 0.141(7) Uiso 1 1 d . . .
C189 C 0.6671(17) 0.2747(17) -0.116(2) 0.175(14) Uiso 1 1 d D . .
C190 C 0.5950(12) 0.5680(12) -0.0240(14) 0.111(9) Uiso 1 1 d . . .
H190 H 0.6049 0.5516 -0.0560 0.133 Uiso 1 1 calc R . .
C191 C 0.6301(15) 0.2994(15) -0.0319(17) 0.136(11) Uiso 1 1 d . . .
C192 C 0.9860(11) 0.6984(11) 0.3405(13) 0.094(8) Uiso 1 1 d . . .
C193 C 1.0146(13) 0.5363(14) 0.3043(15) 0.128(11) Uiso 1 1 d . . .
H193 H 1.0178 0.4986 0.2958 0.154 Uiso 1 1 calc R . .
C194 C 0.9516(17) 0.6105(16) 0.6875(19) 0.189(15) Uiso 1 1 d . . .
H19A H 0.9693 0.6075 0.6563 0.283 Uiso 1 1 calc R . .
H19B H 0.9212 0.5735 0.6825 0.283 Uiso 1 1 calc R . .
H19C H 0.9827 0.6195 0.7250 0.283 Uiso 1 1 calc R . .
C195 C 0.8745(15) 0.3350(14) 0.2846(16) 0.137(11) Uiso 1 1 d . . .
H195 H 0.9021 0.3256 0.2673 0.165 Uiso 1 1 calc R . .
C196 C 0.6326(12) 0.2860(12) 0.2825(13) 0.096(8) Uiso 1 1 d . . .
C197 C 0.7714(13) 0.6216(12) -0.0181(15) 0.118(10) Uiso 1 1 d . . .
N60 N 0.5332(10) 0.2317(10) 0.1429(11) 0.121(8) Uiso 1 1 d . . .
H60 H 0.5272 0.2610 0.1627 0.145 Uiso 1 1 calc R . .
C199 C 0.8023(10) 0.8534(10) 0.2550(12) 0.089(8) Uiso 1 1 d . . .
H199 H 0.8046 0.8552 0.2175 0.107 Uiso 1 1 calc R . .
C200 C 0.7294(12) 1.0168(12) 0.3763(14) 0.112(9) Uiso 1 1 d . . .
C201 C 0.6265(19) 0.8289(17) -0.0233(19) 0.180(15) Uiso 1 1 d . . .
C202 C 0.9407(13) 0.9027(13) 0.7531(16) 0.117(10) Uiso 1 1 d . . .
C67 C 0.7893(15) 0.2843(14) 0.3884(16) 0.141(12) Uiso 1 1 d . . .
H67 H 0.7966 0.2488 0.3921 0.169 Uiso 1 1 calc R . .
C205 C 0.6981(16) 0.3625(16) 0.4976(18) 0.145(12) Uiso 1 1 d . . .
C206 C 0.8722(14) 1.0326(14) 0.7032(17) 0.122(10) Uiso 1 1 d . . .
C207 C 0.850(2) 0.247(2) 0.594(3) 0.24(2) Uiso 1 1 d . . .
C208 C 1.0693(14) 0.5098(13) 0.2189(15) 0.137(11) Uiso 1 1 d . . .
C209 C 0.5597(13) 0.2461(13) 0.1005(15) 0.117(10) Uiso 1 1 d . . .
O210 O 0.5315(10) 0.1388(10) 0.1359(11) 0.155(8) Uiso 1 1 d . . .
C211 C 0.5651(12) 0.7018(12) 0.0359(14) 0.102(9) Uiso 1 1 d . . .
C212 C 0.9370(12) 0.9639(11) 0.2974(14) 0.094(8) Uiso 1 1 d . . .
C312 C 0.6257(14) 0.7195(13) 0.6666(15) 0.129(10) Uiso 1 1 d . . .
H312 H 0.6021 0.7411 0.6779 0.154 Uiso 1 1 calc R . .
C214 C 0.8299(15) 0.4216(15) 0.6080(16) 0.144(12) Uiso 1 1 d . . .
H214 H 0.8149 0.4028 0.6344 0.173 Uiso 1 1 calc R . .
C215 C 1.111(2) 0.520(2) 0.168(2) 0.222(19) Uiso 1 1 d . . .
C217 C 0.8536(13) 0.3862(13) 0.2792(15) 0.110(9) Uiso 1 1 d . . .
C218 C 0.399(2) 0.834(2) 0.485(3) 0.201(17) Uiso 1 1 d . . .
O409 O 0.757(8) 0.509(8) 0.494(10) 1.10(16) Uiso 1 1 d . . .
O220 O 0.6304(13) 0.6755(10) 0.7482(13) 0.188(10) Uiso 1 1 d . . .
C222 C 0.8952(13) 0.9757(12) 0.7753(16) 0.120(10) Uiso 1 1 d . . .
H222 H 0.8810 0.9960 0.8015 0.144 Uiso 1 1 calc R . .
C223 C 0.8551(13) 0.7637(13) 0.2110(15) 0.114(10) Uiso 1 1 d . . .
C224 C 0.6832(13) 0.2533(13) 0.2178(14) 0.109(9) Uiso 1 1 d . . .
C225 C 0.5218(18) 0.1081(16) 0.2487(19) 0.194(16) Uiso 1 1 d . . .
H22A H 0.5345 0.0896 0.2183 0.291 Uiso 1 1 calc R . .
H22B H 0.5093 0.0802 0.2709 0.291 Uiso 1 1 calc R . .
H22C H 0.5550 0.1415 0.2746 0.291 Uiso 1 1 calc R . .
C226 C 0.8283(19) 0.3042(18) 0.602(2) 0.187(15) Uiso 1 1 d . . .
C227 C 0.8500(17) 0.3049(16) 0.3161(19) 0.153(13) Uiso 1 1 d . . .
C408 C 0.8071(16) 0.6319(14) -0.1144(17) 0.157(12) Uiso 1 1 d . . .
C230 C 0.4307(16) 0.7843(16) 0.4837(19) 0.164(13) Uiso 1 1 d . . .
C231 C 0.6427(11) 0.4259(11) 0.6023(14) 0.120(10) Uiso 1 1 d D . .
C233 C 1.0601(19) 0.7371(17) 0.847(2) 0.210(17) Uiso 1 1 d . . .
H23A H 1.0277 0.7041 0.8194 0.315 Uiso 1 1 calc R . .
H23B H 1.0811 0.7238 0.8794 0.315 Uiso 1 1 calc R . .
H23C H 1.0879 0.7544 0.8276 0.315 Uiso 1 1 calc R . .
C234 C 0.8207(19) 0.2136(18) 0.525(2) 0.197(16) Uiso 1 1 d . . .
C235 C 1.0340(19) 0.7830(17) 0.870(2) 0.168(14) Uiso 1 1 d . . .
C236 C 0.9772(19) 0.7488(18) 0.891(2) 0.213(18) Uiso 1 1 d . . .
H23D H 0.9478 0.7181 0.8584 0.320 Uiso 1 1 calc R . .
H23E H 0.9585 0.7766 0.9041 0.320 Uiso 1 1 calc R . .
H23F H 0.9920 0.7317 0.9231 0.320 Uiso 1 1 calc R . .
C237 C 0.816(3) 0.203(3) 0.621(3) 0.28(2) Uiso 1 1 d . . .
C239 C 0.6944(18) 0.8267(16) 0.0036(18) 0.175(14) Uiso 1 1 d . . .
C242 C 0.9199(12) 0.9322(12) 0.7911(15) 0.122(10) Uiso 1 1 d . . .
H242 H 0.9222 0.9235 0.8276 0.146 Uiso 1 1 calc R . .
C243 C 0.8737(14) 0.4191(13) 0.2427(15) 0.118(10) Uiso 1 1 d . . .
C244 C 0.9654(19) 0.7020(18) 0.067(2) 0.186(15) Uiso 1 1 d . . .
C889 C 0.828(2) 1.148(2) 0.786(2) 0.25(2) Uiso 1 1 d D . .
C246 C 0.625(2) 0.899(2) -0.001(2) 0.228(19) Uiso 1 1 d . . .
C25 C 0.6206(11) 0.4689(11) 0.5779(12) 0.106(9) Uiso 1 1 d D . .
C24 C 0.5017(11) 0.6697(10) 0.3569(13) 0.083(8) Uiso 1 1 d . . .
C41 C 0.8867(11) 1.0196(11) 0.5513(13) 0.089(8) Uiso 1 1 d . . .
C10 C 0.6122(11) 0.4488(10) -0.0204(12) 0.081(7) Uiso 1 1 d . . .
C47 C 0.6270(12) 0.7859(12) 0.4843(14) 0.096(8) Uiso 1 1 d . . .
C53 C 0.8807(14) 0.4233(13) 0.5336(16) 0.128(10) Uiso 1 1 d . . .
C44 C 0.7583(11) 0.9312(11) 0.3729(13) 0.086(8) Uiso 1 1 d . . .
C46 C 0.7686(10) 0.8868(10) 0.5124(12) 0.082(7) Uiso 1 1 d . . .
C22 C 0.5036(12) 0.7099(13) 0.1649(14) 0.102(9) Uiso 1 1 d . . .
C26 C 0.9171(13) 0.5566(12) 0.1420(14) 0.114(9) Uiso 1 1 d . . .
H26 H 0.9391 0.5531 0.1161 0.137 Uiso 1 1 calc R . .
C28 C 0.9111(13) 0.6601(13) 0.1301(14) 0.112(9) Uiso 1 1 d . . .
C48 C 0.6276(11) 0.8107(10) 0.2906(13) 0.081(7) Uiso 1 1 d . . .
C40 C 0.9957(11) 0.8357(11) 0.2918(14) 0.092(8) Uiso 1 1 d . . .
C27 C 0.8723(12) 0.7081(12) 0.1908(13) 0.100(9) Uiso 1 1 d . . .
C49 C 0.6460(12) 0.7891(13) 0.2394(15) 0.110(9) Uiso 1 1 d . . .
C70 C 0.7724(10) 0.8858(10) 0.4502(12) 0.081(7) Uiso 1 1 d . . .
C99 C 0.9908(13) 0.5503(13) 0.3489(15) 0.121(10) Uiso 1 1 d . . .
C76 C 0.8971(13) 0.6655(12) 0.7220(17) 0.110(10) Uiso 1 1 d . . .
C313 C 0.6244(12) 0.7587(12) 0.5797(14) 0.100(9) Uiso 1 1 d . . .
C311 C 0.6477(12) 0.7191(11) 0.6134(13) 0.097(8) Uiso 1 1 d . . .
C300 C 0.8012(15) 0.5012(15) 0.6366(18) 0.133(11) Uiso 1 1 d . . .
C62 C 0.5299(12) 0.6188(12) 0.4946(15) 0.104(9) Uiso 1 1 d . . .
C73 C 0.7704(11) 0.8511(10) 0.6283(13) 0.092(8) Uiso 1 1 d . . .
H73 H 0.7497 0.8779 0.6198 0.110 Uiso 1 1 calc R . .
C74 C 0.8162(12) 0.7774(12) 0.7504(15) 0.100(9) Uiso 1 1 d . . .
C315 C 0.6013(12) 0.8307(12) 0.4890(14) 0.108(9) Uiso 1 1 d . . .
H315 H 0.5932 0.8414 0.5240 0.129 Uiso 1 1 calc R . .
C305 C 0.6834(13) 0.6466(13) 0.6864(15) 0.112(9) Uiso 1 1 d . . .
C90 C 0.9144(11) 0.9566(11) 0.6829(14) 0.087(8) Uiso 1 1 d . . .
C64 C 0.6725(19) 0.3975(17) 0.699(2) 0.187(15) Uiso 1 1 d . . .
C310 C 0.6477(15) 0.6819(14) 0.6937(16) 0.127(11) Uiso 1 1 d . . .
C100 C 0.8255(13) 0.4775(13) 0.6034(15) 0.113(9) Uiso 1 1 d . . .
C101 C 0.8538(15) 0.3981(14) 0.5769(17) 0.136(11) Uiso 1 1 d . . .
C66 C 0.7604(13) 0.2986(13) 0.4165(14) 0.123(10) Uiso 1 1 d . . .
H66 H 0.7452 0.2738 0.4388 0.148 Uiso 1 1 calc R . .
C91 C 0.8913(13) 0.9892(13) 0.7185(16) 0.117(10) Uiso 1 1 d . . .
C320 C 0.6989(17) 0.1557(17) 0.2103(19) 0.179(14) Uiso 1 1 d . . .
C60 C 0.6057(13) 0.2268(13) 0.0224(15) 0.123(10) Uiso 1 1 d . . .
H60A H 0.6199 0.2009 0.0017 0.148 Uiso 1 1 calc R . .
C319 C 0.7181(15) 1.0648(14) 0.3362(16) 0.144(12) Uiso 1 1 d . . .
C63 C 0.6756(11) 0.3973(11) 0.5263(13) 0.113(9) Uiso 1 1 d D . .
C61 C 0.5142(14) 0.1779(14) 0.1599(16) 0.122(10) Uiso 1 1 d . . .
C317 C 0.4441(17) 0.1590(16) 0.2632(19) 0.192(16) Uiso 1 1 d . . .
H31A H 0.4102 0.1691 0.2415 0.288 Uiso 1 1 calc R . .
H31B H 0.4753 0.1943 0.2884 0.288 Uiso 1 1 calc R . .
H31C H 0.4312 0.1328 0.2868 0.288 Uiso 1 1 calc R . .
C95 C 0.9855(15) 0.8402(16) 0.8212(19) 0.133(11) Uiso 1 1 d . . .
C65 C 0.697(3) 0.375(3) 0.803(4) 0.33(3) Uiso 1 1 d . . .
C75 C 0.8051(15) 0.7895(14) 0.8439(19) 0.144(12) Uiso 1 1 d . . .
C402 C 0.8041(14) 0.3729(14) 0.3435(16) 0.122(10) Uiso 1 1 d . . .
O412 O 0.6042(10) 0.2332(10) 0.3538(11) 0.156(8) Uiso 1 1 d . . .
C411 C 0.6012(12) 0.2763(13) 0.3333(13) 0.095(8) Uiso 1 1 d . . .
C404 C 0.930(2) 0.2476(17) 0.320(2) 0.189(15) Uiso 1 1 d D . .
C403 C 0.7722(13) 0.3870(12) 0.3782(15) 0.116(10) Uiso 1 1 d . . .
C407 C 0.7785(17) 0.6597(16) -0.0663(19) 0.171(14) Uiso 1 1 d . . .
C410 C 0.5707(18) 0.6857(16) 0.7470(18) 0.173(14) Uiso 1 1 d . . .
C401 C 0.681(2) 0.475(2) 0.787(2) 0.224(19) Uiso 1 1 d . . .
C405 C 0.877(2) 1.0207(18) 0.172(2) 0.194(16) Uiso 1 1 d . . .
C500 C 0.7059(19) 0.1154(17) 0.144(2) 0.190(16) Uiso 1 1 d . . .
C400 C 0.664(3) 0.410(4) 0.775(4) 0.31(3) Uiso 1 1 d . . .
C406 C 0.807(2) 0.9932(18) 0.177(2) 0.201(16) Uiso 1 1 d . . .
C780 C 0.7864(18) 1.1003(16) 0.3425(19) 0.179(14) Uiso 1 1 d . . .
C781 C 0.531(2) 0.9282(19) 0.292(2) 0.207(18) Uiso 1 1 d D . .
C675 C 0.684(3) 0.230(3) -0.157(3) 0.35(4) Uiso 1 1 d D . .
C701 C 0.707(2) 0.6623(17) -0.102(2) 0.196(16) Uiso 1 1 d . . .
C702 C 0.8373(18) 1.1183(18) 0.729(2) 0.183(15) Uiso 1 1 d D . .
C703 C 0.777(2) 0.824(2) 0.882(2) 0.215(18) Uiso 1 1 d . . .
C900 C 0.978(3) 0.260(4) 0.382(3) 0.37(4) Uiso 1 1 d D . .
C910 C 0.421(2) 0.087(2) 0.169(2) 0.25(2) Uiso 1 1 d . . .
H91A H 0.4385 0.0688 0.1430 0.376 Uiso 1 1 calc R . .
H91B H 0.3959 0.1071 0.1482 0.376 Uiso 1 1 calc R . .
H91C H 0.3958 0.0564 0.1819 0.376 Uiso 1 1 calc R . .
O970 O 0.464(4) 0.979(3) 0.015(4) 0.54(4) Uiso 1 1 d . . .
O990 O 0.668(3) 0.991(3) 0.597(3) 0.44(3) Uiso 1 1 d . . .
C888 C 0.495(3) 0.966(3) 0.317(3) 0.35(3) Uiso 1 1 d D . .
C777 C 0.879(2) 1.005(2) 0.108(3) 0.24(2) Uiso 1 1 d . . .
O897 O 0.689(2) 0.954(2) 0.684(3) 0.38(2) Uiso 1 1 d . . .
C880 C 1.068(2) 0.671(2) 0.095(3) 0.24(2) Uiso 1 1 d . . .
C656 C 1.089(2) 0.835(2) 0.912(2) 0.26(2) Uiso 1 1 d . . .
H65A H 1.0757 0.8652 0.9286 0.385 Uiso 1 1 calc R . .
H65B H 1.1149 0.8503 0.8896 0.385 Uiso 1 1 calc R . .
H65C H 1.1116 0.8208 0.9427 0.385 Uiso 1 1 calc R . .
O980 O 0.833(2) 0.383(2) 0.019(2) 0.37(2) Uiso 1 1 d . . .
O983 O 0.813(2) 0.303(2) 0.043(3) 0.40(3) Uiso 1 1 d . . .
C629 C 0.782(2) 0.1467(19) 0.177(2) 0.219(18) Uiso 1 1 d . . .
O981 O 0.006(3) 0.962(3) 0.013(4) 0.50(4) Uiso 1 1 d . . .
O984 O 0.826(3) 0.450(3) 0.981(3) 0.42(3) Uiso 1 1 d . . .
C980 C 0.493(4) 0.590(3) 0.711(4) 0.36(3) Uiso 1 1 d . . .
C676 C 0.815(3) 1.207(3) 0.779(3) 0.33(3) Uiso 1 1 d D . .
C598 C 0.6717(12) 0.3907(12) 0.5820(14) 0.131(11) Uiso 1 1 d D . .
C799 C 1.026(3) 0.694(3) 0.049(4) 0.30(3) Uiso 1 1 d . . .
C623 C 0.807(2) 0.885(2) 0.895(2) 0.24(2) Uiso 1 1 d . . .
C567 C 0.944(4) 0.205(4) 0.401(4) 0.43(5) Uiso 1 1 d D . .
C609 C 1.118(2) 0.459(3) 0.161(3) 0.28(3) Uiso 1 1 d D . .
C778 C 0.381(3) 0.855(3) 0.540(4) 0.33(3) Uiso 1 1 d . . .
O564 O 0.780(5) 0.053(4) 0.928(5) 0.63(6) Uiso 1 1 d . . .
C622 C 0.706(2) 0.821(2) 0.846(2) 0.225(19) Uiso 1 1 d . . .
C879 C 0.345(3) 0.812(3) 0.435(3) 0.29(3) Uiso 1 1 d . . .
O435 O 0.698(4) 0.996(4) 0.778(5) 0.61(5) Uiso 1 1 d . . .
C644 C 0.541(3) 0.621(3) 0.781(4) 0.32(3) Uiso 1 1 d . . .
C533 C 0.434(3) 0.907(2) 0.333(3) 0.28(2) Uiso 1 1 d . . .
C666 C 0.635(4) 0.172(4) -0.162(4) 0.40(4) Uiso 1 1 d D . .
O900 O 0.741(5) 0.091(5) 0.958(5) 0.66(6) Uiso 1 1 d . . .
C745 C 0.992(4) 0.642(3) -0.005(4) 0.35(3) Uiso 1 1 d . . .
C783 C 1.047(3) 0.508(3) 0.114(3) 0.36(4) Uiso 1 1 d D . .

loop_
_atom_type_symbol
_atom_type_description
_atom_type_scat_dispersion_real
_atom_type_scat_dispersion_imag
_atom_type_scat_source
C C 0.0181 0.0091 'International Tables Vol C Tables 4.2.6.8 and 6.1.1.4'
H H 0.0000 0.0000 'International Tables Vol C Tables 4.2.6.8 and 6.1.1.4'
N N 0.0311 0.0180 'International Tables Vol C Tables 4.2.6.8 and 6.1.1.4'
O O 0.0492 0.0322 'International Tables Vol C Tables 4.2.6.8 and 6.1.1.4'
F F 0.0727 0.0534 'International Tables Vol C Tables 4.2.6.8 and 6.1.1.4'
Cl Cl 0.3639 0.7018 'International Tables Vol C Tables 4.2.6.8 and 6.1.1.4'

loop_
_geom_angle_atom_site_label_1
_geom_angle_atom_site_label_2
_geom_angle_atom_site_label_3
_geom_angle
_geom_angle_site_symmetry_1
_geom_angle_site_symmetry_3
_geom_angle_publ_flag
C70 N11 C040 121(2) . . ?
C093 N3 C072 116(2) . . ?
C47 N314 C313 125(2) . . ?
C24 N4 C130 119(2) . . ?
C124 N1 C10 137(2) . . ?
C196 N13 C116 117(2) . . ?
C064 N14 C131 135(2) . . ?
C062 N17 C99 120(2) . . ?
C150 N8 C243 129(2) . . ?
C085 N12 C46 127(2) . . ?
C44 C45 C70 111(2) . . ?
C041 N15 C180 121(2) . . ?
C043 C1 N16 122(2) . . ?
C043 C1 C076 118(2) . . ?
N16 C1 C076 121(2) . . ?
C165 N21 C120 115(2) . . ?
C149 N42 C41 133(2) . . ?
C096 N50 C48 116(2) . . ?
C144 N92 C90 121(2) . . ?
C084 N2 C138 115(2) . . ?
C141 C038 C097 128(3) . . ?
C141 C038 Cl4 120(3) . . ?
C097 C038 Cl4 112(2) . . ?
C167 N79 C129 121(2) . . ?
N11 C040 C102 125(3) . . ?
N11 C040 C162 122(2) . . ?
C102 C040 C162 113(2) . . ?
N15 C041 C043 123(2) . . ?
N15 C041 C109 124(2) . . ?
C043 C041 C109 113(2) . . ?
C1 C043 C041 126(2) . . ?
C1 C043 Cl7 119(2) . . ?
C041 C043 Cl7 114.7(19) . . ?
C132 C044 C078 122(2) . . ?
C132 C044 C24 119(3) . . ?
C078 C044 C24 119(2) . . ?
C197 O7 C146 112(2) . . ?
C40 N22 C055 126(2) . . ?
C27 N9 C092 118(2) . . ?
C212 O20 C176 116(2) . . ?
C060 N10 C223 129(2) . . ?
C200 O72 C44 118(2) . . ?
C185 N6 C205 140(3) . . ?
C411 O413 C175 114(3) . . ?
C49 N16 C1 134(3) . . ?
C192 C055 N22 117(2) . . ?
C192 C055 C088 126(2) . . ?
N22 C055 C088 118(2) . . ?
C183 N43 C300 140(3) . . ?
C075 C057 C086 128(3) . . ?
C075 C057 C062 121(3) . . ?
C086 C057 C062 112(3) . . ?
C078 C058 C118 116(3) . . ?
N10 C060 C102 122(2) . . ?
N10 C060 C199 123(2) . . ?
C102 C060 C199 115(2) . . ?
N17 C062 C057 125(2) . . ?
N17 C062 C192 120(3) . . ?
C057 C062 C192 115(3) . . ?
N14 C064 C182 124(2) . . ?
N14 C064 C163 116(2) . . ?
C182 C064 C163 120(2) . . ?
C74 O065 C75 111(3) . . ?
C206 C066 C144 109(3) . . ?
C103 N5 C63 118(3) . . ?
C224 O5 C320 122(3) . . ?
C146 C069 C180 112(3) . . ?
C76 O78 C194 117(3) . . ?
C311 N306 C152 124(3) . . ?
C104 C072 N3 124(2) . . ?
C104 C072 C22 119(2) . . ?
N3 C072 C22 116(2) . . ?
C126 O51 C781 107(3) . . ?
C154 C074 C141 112(3) . . ?
C057 C075 C088 127(3) . . ?
C128 C076 C1 120(2) . . ?
C058 C078 C044 123(2) . . ?
C129 C079 C085 113(2) . . ?
C129 C079 Cl16 122(2) . . ?
C085 C079 Cl16 125(3) . . ?
C151 C081 C74 127(3) . . ?
C151 C081 C129 113(3) . . ?
C74 C081 C129 120(3) . . ?
C138 C083 C191 111(3) . . ?
N2 C084 C179 126(3) . . ?
N2 C084 C177 118(3) . . ?
C179 C084 C177 116(3) . . ?
N12 C085 C73 124(2) . . ?
N12 C085 C079 113(2) . . ?
C73 C085 C079 123(3) . . ?
C193 C086 O777 131(3) . . ?
C193 C086 C057 121(3) . . ?
O777 C086 C057 108(3) . . ?
C62 N25 C187 134(3) . . ?
C075 C088 C055 112(3) . . ?
C206 O93 C702 118(3) . . ?
N9 C092 C123 120(3) . . ?
N9 C092 C117 118(2) . . ?
C123 C092 C117 122(2) . . ?
N3 C093 C147 126(2) . . ?
N3 C093 C099 120(2) . . ?
C147 C093 C099 114(2) . . ?
C211 O2 C178 120(2) . . ?
C149 C095 C120 116(3) . . ?
C149 C095 Cl2 120(2) . . ?
C120 C095 Cl2 124(2) . . ?
N50 C096 C136 122(3) . . ?
N50 C096 C107 117(2) . . ?
C136 C096 C107 121(2) . . ?
N100 C097 C038 124(3) . . ?
N100 C097 C53 125(3) . . ?
C038 C097 C53 111(3) . . ?
C124 C099 C093 126(2) . . ?
C124 C099 Cl10 117(2) . . ?
C093 C099 Cl10 116.8(19) . . ?
C22 N23 C118 126(2) . . ?
C040 C102 C060 129(3) . . ?
C040 C102 Cl15 116(2) . . ?
C060 C102 Cl15 115.4(19) . . ?
N5 C103 C25 123(3) . . ?
N5 C103 C161 117(3) . . ?
C25 C103 C161 119(2) . . ?
C072 C104 C211 117(2) . . ?
C182 C105 C145 117(3) . . ?
C90 C106 C202 115(3) . . ?
C90 C106 Cl1 124(3) . . ?
C202 C106 Cl1 120(2) . . ?
C47 C107 C096 119(2) . . ?
C47 C107 Cl6 120(3) . . ?
C096 C107 Cl6 121(2) . . ?
C212 C108 C165 116(3) . . ?
C128 C109 C146 130(3) . . ?
C128 C109 C041 121(2) . . ?
C146 C109 C041 109(2) . . ?
C156 N20 C141 136(3) . . ?
C25 C111 C125 131(3) . . ?
C118 C112 C24 120(2) . . ?
C118 C112 Cl11 120(2) . . ?
C24 C112 Cl11 121(2) . . ?
C132 O4 C230 123(3) . . ?
C191 O1 C189 117(3) . . ?
C315 C316 C136 122(3) . . ?
N13 C116 C163 116(2) . . ?
N13 C116 C145 121(2) . . ?
C163 C116 C145 124(2) . . ?
C150 C117 C092 114(2) . . ?
C150 C117 Cl14 126(2) . . ?
C092 C117 Cl14 120.1(19) . . ?
C112 C118 N23 119(2) . . ?
C112 C118 C058 122(2) . . ?
N23 C118 C058 119(3) . . ?
C26 C119 C150 126(3) . . ?
N21 C120 C173 124(3) . . ?
N21 C120 C095 113(3) . . ?
C173 C120 C095 123(2) . . ?
C097 N100 C100 121(3) . . ?
C199 C122 C162 129(3) . . ?
C092 C123 C28 115(3) . . ?
C092 C123 C26 119(3) . . ?
C28 C123 C26 125(3) . . ?
N1 C124 C099 126(3) . . ?
N1 C124 C190 117(2) . . ?
C099 C124 C190 116(2) . . ?
C111 C125 C187 109(3) . . ?
C155 C126 O51 136(3) . . ?
C155 C126 C136 119(3) . . ?
O51 C126 C136 106(3) . . ?
C95 N94 C202 135(3) . . ?
C109 C128 C076 122(3) . . ?
C079 C129 N79 119(3) . . ?
C079 C129 C081 127(3) . . ?
N79 C129 C081 114(3) . . ?
C148 C130 N4 121(3) . . ?
C148 C130 C62 123(3) . . ?
N4 C130 C62 117(3) . . ?
O6 C131 C180 127(3) . . ?
O6 C131 N14 116(2) . . ?
C180 C131 N14 116(2) . . ?
O4 C132 C044 117(3) . . ?
O4 C132 C148 124(3) . . ?
C044 C132 C148 119(3) . . ?
C60 C133 C209 125(3) . . ?
C244 O30 C28 113(3) . . ?
C096 C136 C126 115(2) . . ?
C096 C136 C316 114(3) . . ?
C126 C136 C316 131(2) . . ?
C231 O137 C64 111(3) . . ?
N2 C138 C083 128(3) . . ?
N2 C138 C10 119(2) . . ?
C083 C138 C10 113(3) . . ?
C143 C139 C183 122(3) . . ?
C086 O777 C208 111(2) . . ?
C038 C141 N20 124(3) . . ?
C038 C141 C074 121(3) . . ?
N20 C141 C074 115(3) . . ?
C217 N7 C402 121(3) . . ?
C139 C143 C305 130(4) . . ?
N92 C144 C41 121(3) . . ?
N92 C144 C066 126(3) . . ?
C41 C144 C066 113(3) . . ?
C224 C145 C116 118(3) . . ?
C224 C145 C105 123(3) . . ?
C116 C145 C105 118(3) . . ?
C069 C146 C109 132(3) . . ?
C069 C146 O7 118(3) . . ?
C109 C146 O7 109(2) . . ?
C211 C147 C093 115(2) . . ?
C211 C147 C168 124(3) . . ?
C093 C147 C168 122(2) . . ?
C130 C148 C132 121(3) . . ?
N42 C149 C095 119(3) . . ?
N42 C149 C164 121(2) . . ?
C095 C149 C164 120(3) . . ?
C119 C150 N8 127(3) . . ?
C119 C150 C117 122(3) . . ?
N8 C150 C117 110(2) . . ?
C73 C151 C081 124(3) . . ?
N306 C152 C184 129(3) . . ?
N306 C152 C305 120(3) . . ?
C184 C152 C305 111(3) . . ?
C167 C153 C74 126(3) . . ?
C53 C154 C074 130(3) . . ?
C126 C155 C48 125(3) . . ?
O10 C156 N20 125(3) . . ?
O10 C156 C99 113(3) . . ?
N20 C156 C99 121(3) . . ?
C196 C157 C224 113(3) . . ?
C227 C159 C67 138(4) . . ?
C227 C159 C402 108(4) . . ?
C67 C159 C402 115(3) . . ?
C28 C29 C27 116(3) . . ?
C187 C161 C103 120(3) . . ?
C187 C161 Cl12 123(3) . . ?
C103 C161 Cl12 117(2) . . ?
C122 C162 C44 134(3) . . ?
C122 C162 C040 116(2) . . ?
C44 C162 C040 110(2) . . ?
C116 C163 C064 114(2) . . ?
C116 C163 Cl8 124(2) . . ?
C064 C163 Cl8 122(2) . . ?
C169 C164 C149 121(3) . . ?
N21 C165 C108 126(2) . . ?
N21 C165 C40 116(2) . . ?
C108 C165 C40 118(2) . . ?
N79 C167 C153 122(3) . . ?
N79 C167 C76 114(3) . . ?
C153 C167 C76 124(3) . . ?
C190 C168 C147 122(3) . . ?
C164 C169 C173 122(3) . . ?
C404 O68 C227 124(3) . . ?
C101 O101 C226 103(3) . . ?
C95 O96 C235 116(3) . . ?
C212 C173 C169 127(3) . . ?
C212 C173 C120 115(3) . . ?
C169 C173 C120 118(3) . . ?
O20 C176 C405 106(3) . . ?
C209 C177 C084 125(3) . . ?
C209 C177 Cl9 119(2) . . ?
C084 C177 Cl9 115(2) . . ?
O2 C178 C201 104(2) . . ?
C191 C179 C60 123(3) . . ?
C191 C179 C084 117(3) . . ?
C60 C179 C084 120(3) . . ?
N15 C180 C131 121(3) . . ?
N15 C180 C069 122(2) . . ?
C131 C180 C069 117(2) . . ?
C105 C182 C064 127(3) . . ?
N43 C183 C184 127(3) . . ?
N43 C183 C139 124(3) . . ?
C184 C183 C139 109(3) . . ?
C152 C184 C183 132(3) . . ?
C152 C184 Cl5 116(3) . . ?
C183 C184 Cl5 112(2) . . ?
N6 C185 C403 125(3) . . ?
N6 C185 C66 123(3) . . ?
C403 C185 C66 112(3) . . ?
C910 C186 C317 113(4) . . ?
C910 C186 C225 116(4) . . ?
C317 C186 C225 115(4) . . ?
C910 C186 O80 108(4) . . ?
C317 C186 O80 94(3) . . ?
C225 C186 O80 107(3) . . ?
C161 C187 N25 122(3) . . ?
C161 C187 C125 123(3) . . ?
N25 C187 C125 116(2) . . ?
C61 O80 C186 116(3) . . ?
O1 C189 C675 120(4) . . ?
C168 C190 C124 119(3) . . ?
C179 C191 C083 123(3) . . ?
C179 C191 O1 117(3) . . ?
C083 C191 O1 121(3) . . ?
C055 C192 C062 120(2) . . ?
C055 C192 Cl3 123(2) . . ?
C062 C192 Cl3 118(2) . . ?
C086 C193 C99 123(3) . . ?
C227 C195 C217 111(4) . . ?
N13 C196 C157 128(3) . . ?
N13 C196 C411 115(2) . . ?
C157 C196 C411 116(3) . . ?
O7 C197 C407 105(2) . . ?
C209 N60 C61 132(3) . . ?
C122 C199 C060 117(3) . . ?
O72 C200 C319 109(2) . . ?
C178 C201 C239 108(3) . . ?
C178 C201 C246 96(3) . . ?
C239 C201 C246 109(3) . . ?
C242 C202 C106 122(3) . . ?
C242 C202 N94 120(3) . . ?
C106 C202 N94 117(3) . . ?
C66 C67 C159 130(4) . . ?
O65 C205 C63 129(4) . . ?
O65 C205 N6 108(3) . . ?
C63 C205 N6 123(4) . . ?
C91 C206 O93 119(4) . . ?
C91 C206 C066 124(3) . . ?
O93 C206 C066 116(3) . . ?
C237 C207 C234 101(5) . . ?
C237 C207 C226 108(4) . . ?
C234 C207 C226 107(4) . . ?
O777 C208 C215 100(3) . . ?
N60 C209 C133 127(3) . . ?
N60 C209 C177 119(3) . . ?
C133 C209 C177 114(3) . . ?
C147 C211 C104 122(3) . . ?
C147 C211 O2 120(3) . . ?
C104 C211 O2 118(2) . . ?
C173 C212 C108 124(3) . . ?
C173 C212 O20 114(3) . . ?
C108 C212 O20 122(3) . . ?
C310 C312 C311 105(3) . . ?
C101 C214 C100 119(4) . . ?
C783 C215 C609 102(3) . . ?
C783 C215 C208 90(4) . . ?
C609 C215 C208 95(4) . . ?
N7 C217 C243 121(3) . . ?
N7 C217 C195 123(3) . . ?
C243 C217 C195 116(3) . . ?
C879 C218 C778 107(5) . . ?
C879 C218 C230 106(4) . . ?
C778 C218 C230 121(5) . . ?
C410 O220 C310 114(3) . . ?
C242 C222 C91 120(3) . . ?
O43 C223 N10 128(3) . . ?
O43 C223 C27 115(3) . . ?
N10 C223 C27 117(3) . . ?
C145 C224 O5 118(3) . . ?
C145 C224 C157 120(3) . . ?
O5 C224 C157 120(3) . . ?
O101 C226 C207 97(3) . . ?
C195 C227 C159 134(4) . . ?
C195 C227 O68 114(4) . . ?
C159 C227 O68 112(4) . . ?
O4 C230 C218 115(4) . . ?
C598 C231 C25 130(3) . . ?
C598 C231 O137 122(3) . . ?
C25 C231 O137 107(2) . . ?
O96 C235 C656 112(4) . . ?
O96 C235 C233 102(3) . . ?
C656 C235 C233 105(4) . . ?
O96 C235 C236 105(3) . . ?
C656 C235 C236 123(4) . . ?
C233 C235 C236 108(3) . . ?
C202 C242 C222 120(3) . . ?
O69 C243 C217 131(3) . . ?
O69 C243 N8 114(3) . . ?
C217 C243 N8 115(3) . . ?
O30 C244 C799 106(4) . . ?
C676 C889 C702 109(5) . . ?
C111 C25 C103 118(3) . . ?
C111 C25 C231 130(3) . . ?
C103 C25 C231 112(3) . . ?
N4 C24 C112 119(2) . . ?
N4 C24 C044 121(3) . . ?
C112 C24 C044 120(3) . . ?
O034 C41 N42 123(3) . . ?
O034 C41 C144 124(3) . . ?
N42 C41 C144 112(3) . . ?
O21 C10 N1 123(2) . . ?
O21 C10 C138 124(2) . . ?
N1 C10 C138 113(2) . . ?
N314 C47 C315 126(3) . . ?
N314 C47 C107 115(3) . . ?
C315 C47 C107 119(3) . . ?
C154 C53 C101 133(3) . . ?
C154 C53 C097 119(3) . . ?
C101 C53 C097 108(3) . . ?
C45 C44 C162 132(3) . . ?
C45 C44 O72 117(2) . . ?
C162 C44 O72 111(3) . . ?
O71 C46 N12 123(3) . . ?
O71 C46 C70 129(3) . . ?
N12 C46 C70 108(2) . . ?
O3 C22 N23 130(3) . . ?
O3 C22 C072 118(3) . . ?
N23 C22 C072 112(2) . . ?
C119 C26 C123 116(3) . . ?
C29 C28 C123 124(3) . . ?
C29 C28 O30 126(3) . . ?
C123 C28 O30 110(3) . . ?
C155 C48 N50 124(3) . . ?
C155 C48 C49 125(3) . . ?
N50 C48 C49 112(2) . . ?
O045 C40 N22 127(2) . . ?
O045 C40 C165 119(3) . . ?
N22 C40 C165 113(2) . . ?
N9 C27 C29 126(3) . . ?
N9 C27 C223 115(3) . . ?
C29 C27 C223 118(3) . . ?
N16 C49 O063 122(3) . . ?
N16 C49 C48 124(3) . . ?
O063 C49 C48 114(3) . . ?
N11 C70 C45 125(2) . . ?
N11 C70 C46 122(2) . . ?
C45 C70 C46 113(2) . . ?
N17 C99 C193 120(3) . . ?
N17 C99 C156 119(3) . . ?
C193 C99 C156 121(3) . . ?
O78 C76 O158 132(3) . . ?
O78 C76 C167 113(3) . . ?
O158 C76 C167 114(3) . . ?
O061 C313 N314 119(3) . . ?
O061 C313 C311 132(3) . . ?
N314 C313 C311 109(3) . . ?
N306 C311 C313 123(3) . . ?
N306 C311 C312 128(3) . . ?
C313 C311 C312 109(3) . . ?
C100 C300 O40 133(4) . . ?
C100 C300 N43 120(4) . . ?
O40 C300 N43 108(3) . . ?
O082 C62 N25 125(3) . . ?
O082 C62 C130 114(3) . . ?
N25 C62 C130 121(3) . . ?
C151 C73 C085 121(3) . . ?
C153 C74 O065 133(3) . . ?
C153 C74 C081 116(3) . . ?
O065 C74 C081 111(3) . . ?
C316 C315 C47 125(3) . . ?
C143 C305 C310 140(4) . . ?
C143 C305 C152 116(3) . . ?
C310 C305 C152 105(3) . . ?
C106 C90 N92 116(3) . . ?
C106 C90 C91 127(3) . . ?
N92 C90 C91 118(3) . . ?
O137 C64 C400 108(4) . . ?
C312 C310 C305 138(4) . . ?
C312 C310 O220 113(3) . . ?
C305 C310 O220 109(3) . . ?
C300 C100 N100 121(3) . . ?
C300 C100 C214 118(4) . . ?
N100 C100 C214 121(3) . . ?
C214 C101 C53 127(4) . . ?
C214 C101 O101 134(4) . . ?
C53 C101 O101 99(3) . . ?
C67 C66 C185 121(4) . . ?
C206 C91 C90 122(4) . . ?
C206 C91 C222 123(3) . . ?
C90 C91 C222 115(3) . . ?
O5 C320 C500 99(3) . . ?
C179 C60 C133 120(3) . . ?
C181 C319 C780 106(3) . . ?
C181 C319 C200 109(3) . . ?
C780 C319 C200 101(3) . . ?
C205 C63 N5 115(3) . . ?
C205 C63 C598 119(3) . . ?
N5 C63 C598 126(3) . . ?
O80 C61 O210 135(4) . . ?
O80 C61 N60 112(3) . . ?
O210 C61 N60 111(3) . . ?
O96 C95 O166 135(5) . . ?
O96 C95 N94 113(4) . . ?
O166 C95 N94 110(4) . . ?
O065 C75 C703 107(3) . . ?
N7 C402 C403 126(3) . . ?
N7 C402 C159 122(3) . . ?
C403 C402 C159 112(3) . . ?
O412 C411 O413 134(3) . . ?
O412 C411 C196 116(3) . . ?
O413 C411 C196 110(3) . . ?
O68 C404 C900 110(5) . . ?
C402 C403 C185 131(3) . . ?
C402 C403 Cl13 117(3) . . ?
C185 C403 Cl13 112(2) . . ?
C197 C407 C408 113(3) . . ?
C197 C407 C701 107(3) . . ?
C408 C407 C701 110(3) . . ?
O220 C410 C644 97(3) . . ?
C176 C405 C777 102(4) . . ?
C176 C405 C406 105(3) . . ?
C777 C405 C406 113(4) . . ?
C629 C500 C320 86(3) . . ?
C65 C400 C401 129(7) . . ?
C65 C400 C64 103(6) . . ?
C401 C400 C64 97(5) . . ?
C666 C675 C189 100(5) . . ?
O93 C702 C889 103(4) . . ?
C623 C703 C75 111(4) . . ?
C623 C703 C622 100(4) . . ?
C75 C703 C622 114(4) . . ?
C567 C900 C404 97(6) . . ?
C231 C598 C63 111(3) . . ?
C745 C799 C880 106(6) . . ?
C745 C799 C244 98(5) . . ?
C880 C799 C244 113(5) . . ?
C980 C644 C410 83(5) . . ?

loop_
_geom_bond_atom_site_label_1
_geom_bond_atom_site_label_2
_geom_bond_distance
_geom_bond_site_symmetry_2
_geom_bond_publ_flag
Cl10 C099 1.66(3) . ?
Cl14 C117 1.55(2) . ?
Cl6 C107 1.62(3) . ?
Cl2 C095 1.58(3) . ?
Cl1 C106 1.61(2) . ?
Cl7 C043 1.67(3) . ?
Cl8 C163 1.56(2) . ?
Cl13 C403 1.71(3) . ?
Cl15 C102 1.67(3) . ?
Cl11 C112 1.60(2) . ?
Cl5 C184 1.70(3) . ?
Cl16 C079 1.57(2) . ?
Cl9 C177 1.66(3) . ?
Cl4 C038 1.68(3) . ?
Cl12 C161 1.64(3) . ?
Cl3 C192 1.61(3) . ?
N11 C70 1.28(2) . ?
N11 C040 1.28(3) . ?
N3 C093 1.30(2) . ?
N3 C072 1.37(2) . ?
N314 C47 1.38(3) . ?
N314 C313 1.44(3) . ?
O21 C10 1.23(3) . ?
N4 C24 1.30(3) . ?
N4 C130 1.41(3) . ?
N1 C124 1.33(2) . ?
N1 C10 1.34(2) . ?
N13 C196 1.25(3) . ?
N13 C116 1.38(3) . ?
N14 C064 1.31(2) . ?
N14 C131 1.43(3) . ?
N17 C062 1.28(3) . ?
N17 C99 1.34(3) . ?
N8 C150 1.41(3) . ?
N8 C243 1.47(3) . ?
N12 C085 1.39(3) . ?
N12 C46 1.42(3) . ?
O3 C22 1.20(3) . ?
C45 C44 1.31(3) . ?
C45 C70 1.48(3) . ?
N15 C041 1.31(2) . ?
N15 C180 1.32(2) . ?
C1 C043 1.34(3) . ?
C1 N16 1.34(2) . ?
C1 C076 1.43(3) . ?
N21 C165 1.34(3) . ?
N21 C120 1.37(3) . ?
N42 C149 1.34(3) . ?
N42 C41 1.40(3) . ?
O034 C41 1.21(3) . ?
N50 C096 1.33(3) . ?
N50 C48 1.37(3) . ?
N92 C144 1.27(3) . ?
N92 C90 1.38(3) . ?
N2 C084 1.27(3) . ?
N2 C138 1.31(3) . ?
C038 C141 1.26(3) . ?
C038 C097 1.47(3) . ?
N79 C167 1.29(3) . ?
N79 C129 1.43(3) . ?
C040 C102 1.35(3) . ?
C040 C162 1.56(3) . ?
C041 C043 1.42(3) . ?
C041 C109 1.48(3) . ?
O71 C46 1.18(2) . ?
C044 C132 1.37(3) . ?
C044 C078 1.42(3) . ?
C044 C24 1.43(3) . ?
O045 C40 1.21(3) . ?
O7 C197 1.42(3) . ?
O7 C146 1.46(3) . ?
N22 C40 1.36(3) . ?
N22 C055 1.45(3) . ?
N9 C27 1.32(3) . ?
N9 C092 1.35(3) . ?
O20 C212 1.37(3) . ?
O20 C176 1.42(3) . ?
N10 C060 1.31(2) . ?
N10 C223 1.34(3) . ?
O72 C200 1.35(3) . ?
O72 C44 1.39(3) . ?
N6 C185 1.29(3) . ?
N6 C205 1.41(4) . ?
O413 C411 1.25(3) . ?
O413 C175 1.45(3) . ?
N16 C49 1.30(3) . ?
C055 C192 1.34(3) . ?
C055 C088 1.47(3) . ?
N43 C183 1.28(3) . ?
N43 C300 1.38(3) . ?
C057 C075 1.32(3) . ?
C057 C086 1.45(3) . ?
C057 C062 1.48(3) . ?
C058 C078 1.39(3) . ?
C058 C118 1.47(3) . ?
O43 C223 1.27(3) . ?
C060 C102 1.39(3) . ?
C060 C199 1.49(3) . ?
O061 C313 1.24(3) . ?
C062 C192 1.49(3) . ?
O063 C49 1.31(3) . ?
C064 C182 1.42(3) . ?
C064 C163 1.46(3) . ?
O065 C74 1.35(3) . ?
O065 C75 1.46(4) . ?
C066 C206 1.44(4) . ?
C066 C144 1.51(3) . ?
N5 C103 1.358(16) . ?
N5 C63 1.383(17) . ?
O5 C224 1.33(3) . ?
O5 C320 1.49(4) . ?
C069 C146 1.30(3) . ?
C069 C180 1.48(3) . ?
O78 C76 1.23(3) . ?
O78 C194 1.48(3) . ?
N306 C311 1.19(3) . ?
N306 C152 1.31(3) . ?
C072 C104 1.35(3) . ?
C072 C22 1.55(3) . ?
O51 C126 1.40(3) . ?
O51 C781 1.53(5) . ?
C074 C154 1.34(4) . ?
C074 C141 1.55(3) . ?
C075 C088 1.42(3) . ?
C076 C128 1.39(3) . ?
O40 C300 1.29(4) . ?
C079 C129 1.38(3) . ?
C079 C085 1.42(3) . ?
O6 C131 1.23(2) . ?
C081 C151 1.38(3) . ?
C081 C74 1.41(3) . ?
C081 C129 1.50(3) . ?
O082 C62 1.27(3) . ?
C083 C138 1.42(3) . ?
C083 C191 1.43(4) . ?
C084 C179 1.42(3) . ?
C084 C177 1.46(3) . ?
C085 C73 1.41(3) . ?
C086 C193 1.31(4) . ?
C086 O777 1.38(3) . ?
N25 C62 1.28(3) . ?
N25 C187 1.35(3) . ?
O93 C206 1.44(3) . ?
O93 C702 1.46(4) . ?
O10 C156 1.27(3) . ?
C092 C123 1.44(3) . ?
C092 C117 1.46(3) . ?
C093 C147 1.43(3) . ?
C093 C099 1.45(3) . ?
O2 C211 1.41(3) . ?
O2 C178 1.44(3) . ?
C095 C149 1.41(3) . ?
C095 C120 1.45(3) . ?
C096 C136 1.46(3) . ?
C096 C107 1.46(3) . ?
C097 N100 1.23(3) . ?
C097 C53 1.50(4) . ?
C099 C124 1.35(3) . ?
O69 C243 1.30(3) . ?
N23 C22 1.38(3) . ?
N23 C118 1.41(3) . ?
C103 C25 1.412(18) . ?
C103 C161 1.48(3) . ?
C104 C211 1.40(3) . ?
C105 C182 1.28(3) . ?
C105 C145 1.46(3) . ?
C106 C90 1.33(3) . ?
C106 C202 1.44(4) . ?
C107 C47 1.46(3) . ?
C108 C212 1.37(3) . ?
C108 C165 1.37(3) . ?
C109 C128 1.33(3) . ?
C109 C146 1.40(3) . ?
N20 C156 1.28(3) . ?
N20 C141 1.36(3) . ?
C111 C25 1.32(3) . ?
C111 C125 1.37(4) . ?
C112 C118 1.39(3) . ?
C112 C24 1.40(3) . ?
O4 C132 1.31(2) . ?
O4 C230 1.36(4) . ?
O1 C191 1.43(3) . ?
O1 C189 1.49(4) . ?
C316 C315 1.31(3) . ?
C316 C136 1.54(3) . ?
C116 C163 1.41(3) . ?
C116 C145 1.46(3) . ?
C117 C150 1.43(3) . ?
C119 C26 1.31(3) . ?
C119 C150 1.38(3) . ?
C120 C173 1.41(3) . ?
N100 C100 1.34(3) . ?
C122 C199 1.32(3) . ?
C122 C162 1.35(3) . ?
C123 C28 1.45(4) . ?
C123 C26 1.47(3) . ?
C124 C190 1.51(3) . ?
C125 C187 1.62(4) . ?
C126 C155 1.24(3) . ?
C126 C136 1.48(3) . ?
N94 C95 1.38(4) . ?
N94 C202 1.44(3) . ?
C130 C148 1.35(3) . ?
C130 C62 1.50(4) . ?
C131 C180 1.42(3) . ?
C132 C148 1.38(3) . ?
C133 C60 1.39(4) . ?
C133 C209 1.40(3) . ?
O65 C205 1.28(4) . ?
O30 C244 1.44(4) . ?
O30 C28 1.47(3) . ?
O137 C231 1.50(3) . ?
O137 C64 1.54(5) . ?
C138 C10 1.52(3) . ?
C139 C143 1.20(3) . ?
C139 C183 1.51(4) . ?
O777 C208 1.50(3) . ?
N7 C217 1.26(3) . ?
N7 C402 1.27(3) . ?
C143 C305 1.36(4) . ?
C144 C41 1.50(3) . ?
C145 C224 1.31(3) . ?
C147 C211 1.35(3) . ?
C147 C168 1.44(3) . ?
C149 C164 1.47(3) . ?
C151 C73 1.35(3) . ?
C152 C184 1.32(3) . ?
C152 C305 1.58(4) . ?
C153 C167 1.33(3) . ?
C153 C74 1.32(3) . ?
C154 C53 1.36(3) . ?
C155 C48 1.32(3) . ?
C156 C99 1.47(4) . ?
C157 C196 1.39(3) . ?
C157 C224 1.47(3) . ?
O158 C76 1.25(3) . ?
C159 C227 1.32(4) . ?
C159 C67 1.45(4) . ?
C159 C402 1.55(4) . ?
C29 C28 1.27(3) . ?
C29 C27 1.41(3) . ?
C161 C187 1.29(3) . ?
C162 C44 1.36(3) . ?
C164 C169 1.33(3) . ?
C165 C40 1.53(3) . ?
O166 C95 1.24(3) . ?
C167 C76 1.57(4) . ?
C168 C190 1.33(3) . ?
C169 C173 1.40(3) . ?
O68 C404 1.45(4) . ?
O68 C227 1.54(4) . ?
O101 C101 1.53(3) . ?
O101 C226 1.53(4) . ?
O96 C95 1.22(3) . ?
O96 C235 1.48(4) . ?
C173 C212 1.37(3) . ?
C176 C405 1.51(5) . ?
C177 C209 1.41(4) . ?
C178 C201 1.57(4) . ?
C179 C191 1.31(4) . ?
C179 C60 1.41(4) . ?
C181 C319 1.56(4) . ?
C183 C184 1.44(3) . ?
C185 C403 1.45(4) . ?
C185 C66 1.49(4) . ?
C186 C910 1.47(5) . ?
C186 C317 1.51(4) . ?
C186 C225 1.52(5) . ?
C186 O80 1.52(4) . ?
O80 C61 1.22(3) . ?
C189 C675 1.57(2) . ?
C193 C99 1.39(3) . ?
C195 C227 1.28(4) . ?
C195 C217 1.46(4) . ?
C196 C411 1.62(3) . ?
C197 C407 1.61(4) . ?
N60 C209 1.38(3) . ?
N60 C61 1.42(3) . ?
C200 C319 1.65(4) . ?
C201 C239 1.61(5) . ?
C201 C246 1.70(5) . ?
C202 C242 1.35(3) . ?
C67 C66 1.17(3) . ?
C205 C63 1.32(4) . ?
C206 C91 1.31(4) . ?
C207 C237 1.50(6) . ?
C207 C234 1.60(6) . ?
C207 C226 1.61(5) . ?
C208 C215 1.78(5) . ?
O210 C61 1.25(3) . ?
C312 C310 1.34(4) . ?
C312 C311 1.51(4) . ?
C214 C101 1.22(4) . ?
C214 C100 1.40(4) . ?
C215 C783 1.66(7) . ?
C215 C609 1.53(6) . ?
C217 C243 1.37(4) . ?
C218 C879 1.44(7) . ?
C218 C778 1.54(7) . ?
C218 C230 1.57(5) . ?
O220 C410 1.52(4) . ?
O220 C310 1.50(4) . ?
C222 C242 1.39(4) . ?
C222 C91 1.44(4) . ?
C223 C27 1.55(3) . ?
C408 C407 1.64(4) . ?
C231 C598 1.350(18) . ?
C231 C25 1.422(18) . ?
C233 C235 1.52(4) . ?
C235 C656 1.54(5) . ?
C235 C236 1.64(5) . ?
C244 C799 1.68(6) . ?
C889 C676 1.55(2) . ?
C889 C702 1.57(2) . ?
C47 C315 1.39(3) . ?
C53 C101 1.49(4) . ?
C46 C70 1.52(3) . ?
C48 C49 1.49(3) . ?
C313 C311 1.47(4) . ?
C300 C100 1.27(4) . ?
C305 C310 1.39(4) . ?
C90 C91 1.40(3) . ?
C64 C400 1.89(8) . ?
C320 C500 1.81(5) . ?
C319 C780 1.59(4) . ?
C63 C598 1.400(18) . ?
C65 C400 1.41(9) . ?
C75 C703 1.55(5) . ?
C402 C403 1.34(3) . ?
O412 C411 1.23(3) . ?
C404 C900 1.56(2) . ?
C407 C701 1.73(5) . ?
C410 C644 1.93(7) . ?
C401 C400 1.48(7) . ?
C405 C777 1.58(6) . ?
C405 C406 1.66(5) . ?
C500 C629 1.70(5) . ?
C675 C666 1.54(2) . ?
C703 C623 1.39(5) . ?
C703 C622 1.67(6) . ?
C900 C567 1.55(2) . ?
C888 C533 1.91(8) . ?
C880 C799 1.56(7) . ?
C980 C644 1.69(9) . ?
C799 C745 1.53(8) . ?
O564 O900 1.67(11) . ?

loop_
_geom_torsion_atom_site_label_1
_geom_torsion_atom_site_label_2
_geom_torsion_atom_site_label_3
_geom_torsion_atom_site_label_4
_geom_torsion
_geom_torsion_site_symmetry_1
_geom_torsion_site_symmetry_2
_geom_torsion_site_symmetry_3
_geom_torsion_site_symmetry_4
_geom_torsion_publ_flag
C70 N11 C040 C102 -177(2) . . . . ?
C70 N11 C040 C162 -2(3) . . . . ?
C180 N15 C041 C043 180(2) . . . . ?
C180 N15 C041 C109 -1(4) . . . . ?
N16 C1 C043 C041 -177(2) . . . . ?
C076 C1 C043 C041 -2(4) . . . . ?
N16 C1 C043 Cl7 0(3) . . . . ?
C076 C1 C043 Cl7 175.5(18) . . . . ?
N15 C041 C043 C1 -180(2) . . . . ?
C109 C041 C043 C1 1(4) . . . . ?
N15 C041 C043 Cl7 3(3) . . . . ?
C109 C041 C043 Cl7 -176.3(18) . . . . ?
C043 C1 N16 C49 -165(3) . . . . ?
C076 C1 N16 C49 20(4) . . . . ?
C40 N22 C055 C192 -168(3) . . . . ?
C40 N22 C055 C088 10(4) . . . . ?
C223 N10 C060 C102 -167(3) . . . . ?
C223 N10 C060 C199 19(4) . . . . ?
C99 N17 C062 C057 1(4) . . . . ?
C99 N17 C062 C192 178(2) . . . . ?
C075 C057 C062 N17 -179(3) . . . . ?
C086 C057 C062 N17 1(4) . . . . ?
C075 C057 C062 C192 3(4) . . . . ?
C086 C057 C062 C192 -177(2) . . . . ?
C131 N14 C064 C182 11(4) . . . . ?
C131 N14 C064 C163 -170(2) . . . . ?
C093 N3 C072 C104 -6(4) . . . . ?
C093 N3 C072 C22 -179.2(19) . . . . ?
C086 C057 C075 C088 177(3) . . . . ?
C062 C057 C075 C088 -2(5) . . . . ?
C043 C1 C076 C128 2(4) . . . . ?
N16 C1 C076 C128 177(2) . . . . ?
C118 C058 C078 C044 -2(3) . . . . ?
C132 C044 C078 C058 179(2) . . . . ?
C24 C044 C078 C058 1(3) . . . . ?
C138 N2 C084 C179 5(4) . . . . ?
C138 N2 C084 C177 180(2) . . . . ?
C46 N12 C085 C73 11(3) . . . . ?
C46 N12 C085 C079 -170(2) . . . . ?
C129 C079 C085 N12 -178.2(19) . . . . ?
Cl16 C079 C085 N12 -1(3) . . . . ?
C129 C079 C085 C73 1(3) . . . . ?
Cl16 C079 C085 C73 178.3(17) . . . . ?
C075 C057 C086 C193 -179(3) . . . . ?
C062 C057 C086 C193 0(4) . . . . ?
C075 C057 C086 O777 0(4) . . . . ?
C062 C057 C086 O777 179(2) . . . . ?
C057 C075 C088 C055 1(4) . . . . ?
C192 C055 C088 C075 -1(4) . . . . ?
N22 C055 C088 C075 -180(2) . . . . ?
C27 N9 C092 C123 4(4) . . . . ?
C27 N9 C092 C117 178(2) . . . . ?
C072 N3 C093 C147 3(4) . . . . ?
C072 N3 C093 C099 -176(2) . . . . ?
C48 N50 C096 C136 -1(3) . . . . ?
C48 N50 C096 C107 -180(2) . . . . ?
C141 C038 C097 N100 -179(3) . . . . ?
Cl4 C038 C097 N100 1(4) . . . . ?
C141 C038 C097 C53 0(4) . . . . ?
Cl4 C038 C097 C53 179.6(19) . . . . ?
N3 C093 C099 C124 -177(2) . . . . ?
C147 C093 C099 C124 4(4) . . . . ?
N3 C093 C099 Cl10 -7(3) . . . . ?
C147 C093 C099 Cl10 174.3(18) . . . . ?
N11 C040 C102 C060 -178(2) . . . . ?
C162 C040 C102 C060 6(3) . . . . ?
N11 C040 C102 Cl15 -2(3) . . . . ?
C162 C040 C102 Cl15 -177.7(15) . . . . ?
N10 C060 C102 C040 180(2) . . . . ?
C199 C060 C102 C040 -6(4) . . . . ?
N10 C060 C102 Cl15 4(3) . . . . ?
C199 C060 C102 Cl15 177.9(16) . . . . ?
C63 N5 C103 C25 2.1(18) . . . . ?
C63 N5 C103 C161 -177(2) . . . . ?
N3 C072 C104 C211 4(4) . . . . ?
C22 C072 C104 C211 177(2) . . . . ?
N50 C096 C107 C47 179(2) . . . . ?
C136 C096 C107 C47 1(3) . . . . ?
N50 C096 C107 Cl6 -1(3) . . . . ?
C136 C096 C107 Cl6 -179.1(17) . . . . ?
N15 C041 C109 C128 -180(2) . . . . ?
C043 C041 C109 C128 -1(3) . . . . ?
N15 C041 C109 C146 -1(3) . . . . ?
C043 C041 C109 C146 178(2) . . . . ?
C196 N13 C116 C163 179(3) . . . . ?
C196 N13 C116 C145 2(4) . . . . ?
N9 C092 C117 C150 -176(2) . . . . ?
C123 C092 C117 C150 -2(4) . . . . ?
N9 C092 C117 Cl14 3(3) . . . . ?
C123 C092 C117 Cl14 177(2) . . . . ?
C24 C112 C118 N23 179.2(19) . . . . ?
Cl11 C112 C118 N23 -4(3) . . . . ?
C24 C112 C118 C058 1(3) . . . . ?
Cl11 C112 C118 C058 177.9(16) . . . . ?
C22 N23 C118 C112 -169(2) . . . . ?
C22 N23 C118 C058 9(3) . . . . ?
C078 C058 C118 C112 1(3) . . . . ?
C078 C058 C118 N23 -177.0(19) . . . . ?
C165 N21 C120 C173 5(3) . . . . ?
C165 N21 C120 C095 -177.3(19) . . . . ?
C149 C095 C120 N21 -177.7(19) . . . . ?
Cl2 C095 C120 N21 -4(3) . . . . ?
C149 C095 C120 C173 0(3) . . . . ?
Cl2 C095 C120 C173 174.0(19) . . . . ?
C038 C097 N100 C100 -177(3) . . . . ?
C53 C097 N100 C100 4(4) . . . . ?
N9 C092 C123 C28 -4(4) . . . . ?
C117 C092 C123 C28 -178(3) . . . . ?
N9 C092 C123 C26 175(2) . . . . ?
C117 C092 C123 C26 0(4) . . . . ?
C10 N1 C124 C099 -177(2) . . . . ?
C10 N1 C124 C190 10(4) . . . . ?
C093 C099 C124 N1 179(2) . . . . ?
Cl10 C099 C124 N1 9(4) . . . . ?
C093 C099 C124 C190 -8(4) . . . . ?
Cl10 C099 C124 C190 -178.8(19) . . . . ?
C25 C111 C125 C187 4(4) . . . . ?
C781 O51 C126 C155 18(4) . . . . ?
C781 O51 C126 C136 -167(2) . . . . ?
C146 C109 C128 C076 -178(2) . . . . ?
C041 C109 C128 C076 1(4) . . . . ?
C1 C076 C128 C109 -2(4) . . . . ?
C085 C079 C129 N79 -178.0(19) . . . . ?
Cl16 C079 C129 N79 5(3) . . . . ?
C085 C079 C129 C081 -3(4) . . . . ?
Cl16 C079 C129 C081 179.9(18) . . . . ?
C167 N79 C129 C079 178(2) . . . . ?
C167 N79 C129 C081 3(3) . . . . ?
C151 C081 C129 C079 2(3) . . . . ?
C74 C081 C129 C079 -177(2) . . . . ?
C151 C081 C129 N79 177.6(19) . . . . ?
C74 C081 C129 N79 -2(3) . . . . ?
C24 N4 C130 C148 3(4) . . . . ?
C24 N4 C130 C62 179(2) . . . . ?
C064 N14 C131 O6 1(4) . . . . ?
C064 N14 C131 C180 177(2) . . . . ?
C230 O4 C132 C044 179(2) . . . . ?
C230 O4 C132 C148 -2(4) . . . . ?
C078 C044 C132 O4 1(3) . . . . ?
C24 C044 C132 O4 178.2(19) . . . . ?
C078 C044 C132 C148 -178(2) . . . . ?
C24 C044 C132 C148 -1(3) . . . . ?
N50 C096 C136 C126 4(3) . . . . ?
C107 C096 C136 C126 -178(2) . . . . ?
N50 C096 C136 C316 -179(2) . . . . ?
C107 C096 C136 C316 -1(3) . . . . ?
C155 C126 C136 C096 -5(3) . . . . ?
O51 C126 C136 C096 178.6(19) . . . . ?
C155 C126 C136 C316 179(2) . . . . ?
O51 C126 C136 C316 3(3) . . . . ?
C315 C316 C136 C096 1(3) . . . . ?
C315 C316 C136 C126 177(3) . . . . ?
C084 N2 C138 C083 -2(4) . . . . ?
C084 N2 C138 C10 175(2) . . . . ?
C191 C083 C138 N2 -2(4) . . . . ?
C191 C083 C138 C10 -179(2) . . . . ?
C193 C086 O777 C208 -3(5) . . . . ?
C057 C086 O777 C208 178(2) . . . . ?
C097 C038 C141 N20 180(3) . . . . ?
Cl4 C038 C141 N20 0(4) . . . . ?
C097 C038 C141 C074 1(5) . . . . ?
Cl4 C038 C141 C074 -179(2) . . . . ?
C156 N20 C141 C038 179(3) . . . . ?
C156 N20 C141 C074 -1(5) . . . . ?
C154 C074 C141 C038 -1(4) . . . . ?
C154 C074 C141 N20 -180(3) . . . . ?
C183 C139 C143 C305 6(5) . . . . ?
C90 N92 C144 C41 179(2) . . . . ?
C90 N92 C144 C066 0(4) . . . . ?
C206 C066 C144 N92 0(3) . . . . ?
C206 C066 C144 C41 -179(2) . . . . ?
N13 C116 C145 C224 2(4) . . . . ?
C163 C116 C145 C224 -175(3) . . . . ?
N13 C116 C145 C105 175(2) . . . . ?
C163 C116 C145 C105 -2(4) . . . . ?
C182 C105 C145 C224 179(3) . . . . ?
C182 C105 C145 C116 7(4) . . . . ?
C180 C069 C146 C109 -8(4) . . . . ?
C180 C069 C146 O7 -176(2) . . . . ?
C128 C109 C146 C069 -175(3) . . . . ?
C041 C109 C146 C069 6(4) . . . . ?
C128 C109 C146 O7 -6(4) . . . . ?
C041 C109 C146 O7 176(2) . . . . ?
C197 O7 C146 C069 -6(3) . . . . ?
C197 O7 C146 C109 -177(2) . . . . ?
N3 C093 C147 C211 2(4) . . . . ?
C099 C093 C147 C211 -179(2) . . . . ?
N3 C093 C147 C168 -179(2) . . . . ?
C099 C093 C147 C168 0(4) . . . . ?
N4 C130 C148 C132 -2(4) . . . . ?
C62 C130 C148 C132 -178(2) . . . . ?
O4 C132 C148 C130 -178(2) . . . . ?
C044 C132 C148 C130 1(4) . . . . ?
C41 N42 C149 C095 -177(2) . . . . ?
C41 N42 C149 C164 2(4) . . . . ?
C120 C095 C149 N42 178(2) . . . . ?
Cl2 C095 C149 N42 4(3) . . . . ?
C120 C095 C149 C164 -2(3) . . . . ?
Cl2 C095 C149 C164 -175.6(19) . . . . ?
C26 C119 C150 N8 -174(3) . . . . ?
C26 C119 C150 C117 10(5) . . . . ?
C243 N8 C150 C119 7(5) . . . . ?
C243 N8 C150 C117 -176(2) . . . . ?
C092 C117 C150 C119 -3(4) . . . . ?
Cl14 C117 C150 C119 178(2) . . . . ?
C092 C117 C150 N8 -179(2) . . . . ?
Cl14 C117 C150 N8 2(3) . . . . ?
C74 C081 C151 C73 179(2) . . . . ?
C129 C081 C151 C73 0(3) . . . . ?
C311 N306 C152 C184 -179(3) . . . . ?
C311 N306 C152 C305 -1(4) . . . . ?
C141 C074 C154 C53 0(5) . . . . ?
O51 C126 C155 C48 178(3) . . . . ?
C136 C126 C155 C48 3(4) . . . . ?
C141 N20 C156 O10 5(5) . . . . ?
C141 N20 C156 C99 -178(3) . . . . ?
N5 C103 C161 C187 -178(2) . . . . ?
C25 C103 C161 C187 3(3) . . . . ?
N5 C103 C161 Cl12 -3(2) . . . . ?
C25 C103 C161 Cl12 177.2(15) . . . . ?
C199 C122 C162 C44 -179(2) . . . . ?
C199 C122 C162 C040 0(4) . . . . ?
N11 C040 C162 C122 -179(2) . . . . ?
C102 C040 C162 C122 -3(3) . . . . ?
N11 C040 C162 C44 1(3) . . . . ?
C102 C040 C162 C44 176(2) . . . . ?
N13 C116 C163 C064 -178(2) . . . . ?
C145 C116 C163 C064 -1(4) . . . . ?
N13 C116 C163 Cl8 4(4) . . . . ?
C145 C116 C163 Cl8 -179(2) . . . . ?
N14 C064 C163 C116 -179(2) . . . . ?
C182 C064 C163 C116 0(3) . . . . ?
N14 C064 C163 Cl8 -1(3) . . . . ?
C182 C064 C163 Cl8 178.1(19) . . . . ?
N42 C149 C164 C169 -177(2) . . . . ?
C095 C149 C164 C169 2(4) . . . . ?
C120 N21 C165 C108 -7(3) . . . . ?
C120 N21 C165 C40 178.9(18) . . . . ?
C212 C108 C165 N21 4(3) . . . . ?
C212 C108 C165 C40 178.5(19) . . . . ?
C129 N79 C167 C153 2(4) . . . . ?
C129 N79 C167 C76 173.3(19) . . . . ?
C74 C153 C167 N79 -9(4) . . . . ?
C74 C153 C167 C76 -179(2) . . . . ?
C211 C147 C168 C190 -179(3) . . . . ?
C093 C147 C168 C190 1(4) . . . . ?
C149 C164 C169 C173 -2(4) . . . . ?
C164 C169 C173 C212 179(2) . . . . ?
C164 C169 C173 C120 0(3) . . . . ?
N21 C120 C173 C212 0(3) . . . . ?
C095 C120 C173 C212 -178(2) . . . . ?
N21 C120 C173 C169 178(2) . . . . ?
C095 C120 C173 C169 0(4) . . . . ?
C212 O20 C176 C405 168(2) . . . . ?
N2 C084 C177 C209 -176(3) . . . . ?
C179 C084 C177 C209 0(4) . . . . ?
N2 C084 C177 Cl9 7(4) . . . . ?
C179 C084 C177 Cl9 -178(2) . . . . ?
C211 O2 C178 C201 162(3) . . . . ?
N2 C084 C179 C191 -3(5) . . . . ?
C177 C084 C179 C191 -178(3) . . . . ?
N2 C084 C179 C60 175(3) . . . . ?
C177 C084 C179 C60 0(4) . . . . ?
C041 N15 C180 C131 -180(2) . . . . ?
C041 N15 C180 C069 0(4) . . . . ?
O6 C131 C180 N15 178(2) . . . . ?
N14 C131 C180 N15 3(4) . . . . ?
O6 C131 C180 C069 -1(4) . . . . ?
N14 C131 C180 C069 -176(2) . . . . ?
C146 C069 C180 N15 4(4) . . . . ?
C146 C069 C180 C131 -176(2) . . . . ?
C145 C105 C182 C064 -8(4) . . . . ?
N14 C064 C182 C105 -176(3) . . . . ?
C163 C064 C182 C105 5(4) . . . . ?
C300 N43 C183 C184 -161(3) . . . . ?
C300 N43 C183 C139 11(5) . . . . ?
C143 C139 C183 N43 -177(3) . . . . ?
C143 C139 C183 C184 -4(4) . . . . ?
N306 C152 C184 C183 175(3) . . . . ?
C305 C152 C184 C183 -3(4) . . . . ?
N306 C152 C184 Cl5 -3(4) . . . . ?
C305 C152 C184 Cl5 178.8(17) . . . . ?
N43 C183 C184 C152 176(3) . . . . ?
C139 C183 C184 C152 3(4) . . . . ?
N43 C183 C184 Cl5 -6(3) . . . . ?
C139 C183 C184 Cl5 -178.6(17) . . . . ?
C205 N6 C185 C403 -166(3) . . . . ?
C205 N6 C185 C66 13(6) . . . . ?
C103 C161 C187 N25 178(2) . . . . ?
Cl12 C161 C187 N25 4(4) . . . . ?
C103 C161 C187 C125 -3(4) . . . . ?
Cl12 C161 C187 C125 -177.7(19) . . . . ?
C62 N25 C187 C161 180(3) . . . . ?
C62 N25 C187 C125 1(4) . . . . ?
C111 C125 C187 C161 1(4) . . . . ?
C111 C125 C187 N25 179(2) . . . . ?
C910 C186 O80 C61 -56(4) . . . . ?
C317 C186 O80 C61 -172(3) . . . . ?
C225 C186 O80 C61 70(4) . . . . ?
C191 O1 C189 C675 -174(4) . . . . ?
C147 C168 C190 C124 -5(4) . . . . ?
N1 C124 C190 C168 -178(2) . . . . ?
C099 C124 C190 C168 9(4) . . . . ?
C60 C179 C191 C083 -179(3) . . . . ?
C084 C179 C191 C083 -1(5) . . . . ?
C60 C179 C191 O1 3(5) . . . . ?
C084 C179 C191 O1 -179(2) . . . . ?
C138 C083 C191 C179 3(5) . . . . ?
C138 C083 C191 O1 -178(2) . . . . ?
C189 O1 C191 C179 170(3) . . . . ?
C189 O1 C191 C083 -8(4) . . . . ?
N22 C055 C192 C062 -179(2) . . . . ?
C088 C055 C192 C062 2(4) . . . . ?
N22 C055 C192 Cl3 -4(4) . . . . ?
C088 C055 C192 Cl3 178(2) . . . . ?
N17 C062 C192 C055 179(3) . . . . ?
C057 C062 C192 C055 -3(4) . . . . ?
N17 C062 C192 Cl3 4(4) . . . . ?
C057 C062 C192 Cl3 -178.3(19) . . . . ?
O777 C086 C193 C99 178(3) . . . . ?
C057 C086 C193 C99 -3(5) . . . . ?
C116 N13 C196 C157 4(4) . . . . ?
C116 N13 C196 C411 174(2) . . . . ?
C224 C157 C196 N13 -12(4) . . . . ?
C224 C157 C196 C411 178(2) . . . . ?
C146 O7 C197 C407 177(2) . . . . ?
C162 C122 C199 C060 0(4) . . . . ?
N10 C060 C199 C122 176(2) . . . . ?
C102 C060 C199 C122 3(3) . . . . ?
C44 O72 C200 C319 178(2) . . . . ?
O2 C178 C201 C239 -70(3) . . . . ?
O2 C178 C201 C246 178(3) . . . . ?
C90 C106 C202 C242 1(4) . . . . ?
Cl1 C106 C202 C242 179(2) . . . . ?
C90 C106 C202 N94 -178(2) . . . . ?
Cl1 C106 C202 N94 -1(3) . . . . ?
C95 N94 C202 C242 -9(5) . . . . ?
C95 N94 C202 C106 170(3) . . . . ?
C227 C159 C67 C66 177(4) . . . . ?
C402 C159 C67 C66 1(6) . . . . ?
C185 N6 C205 O65 -3(5) . . . . ?
C185 N6 C205 C63 170(3) . . . . ?
C702 O93 C206 C91 172(3) . . . . ?
C702 O93 C206 C066 -13(4) . . . . ?
C144 C066 C206 C91 -4(4) . . . . ?
C144 C066 C206 O93 -178(2) . . . . ?
C086 O777 C208 C215 -173(2) . . . . ?
C61 N60 C209 C133 -10(5) . . . . ?
C61 N60 C209 C177 168(3) . . . . ?
C60 C133 C209 N60 176(3) . . . . ?
C60 C133 C209 C177 -1(4) . . . . ?
C084 C177 C209 N60 -177(3) . . . . ?
Cl9 C177 C209 N60 1(4) . . . . ?
C084 C177 C209 C133 1(4) . . . . ?
Cl9 C177 C209 C133 179(2) . . . . ?
C093 C147 C211 C104 -3(4) . . . . ?
C168 C147 C211 C104 177(2) . . . . ?
C093 C147 C211 O2 177(2) . . . . ?
C168 C147 C211 O2 -2(4) . . . . ?
C072 C104 C211 C147 1(4) . . . . ?
C072 C104 C211 O2 180(2) . . . . ?
C178 O2 C211 C147 -168(2) . . . . ?
C178 O2 C211 C104 13(4) . . . . ?
C169 C173 C212 C108 179(2) . . . . ?
C120 C173 C212 C108 -2(4) . . . . ?
C169 C173 C212 O20 -4(4) . . . . ?
C120 C173 C212 O20 174(2) . . . . ?
C165 C108 C212 C173 1(3) . . . . ?
C165 C108 C212 O20 -176(2) . . . . ?
C176 O20 C212 C173 -169(2) . . . . ?
C176 O20 C212 C108 8(3) . . . . ?
O777 C208 C215 C783 -78(3) . . . . ?
O777 C208 C215 C609 -180(3) . . . . ?
C402 N7 C217 C243 178(3) . . . . ?
C402 N7 C217 C195 -11(5) . . . . ?
C227 C195 C217 N7 13(5) . . . . ?
C227 C195 C217 C243 -175(3) . . . . ?
C060 N10 C223 O43 -2(5) . . . . ?
C060 N10 C223 C27 179(2) . . . . ?
C116 C145 C224 O5 -176(2) . . . . ?
C105 C145 C224 O5 12(5) . . . . ?
C116 C145 C224 C157 -11(4) . . . . ?
C105 C145 C224 C157 176(3) . . . . ?
C320 O5 C224 C145 180(3) . . . . ?
C320 O5 C224 C157 15(4) . . . . ?
C196 C157 C224 C145 16(4) . . . . ?
C196 C157 C224 O5 -180(2) . . . . ?
C101 O101 C226 C207 -174(3) . . . . ?
C237 C207 C226 O101 -176(4) . . . . ?
C234 C207 C226 O101 -68(4) . . . . ?
C217 C195 C227 C159 -8(7) . . . . ?
C217 C195 C227 O68 -176(2) . . . . ?
C67 C159 C227 C195 -175(4) . . . . ?
C402 C159 C227 C195 2(7) . . . . ?
C67 C159 C227 O68 -7(7) . . . . ?
C402 C159 C227 O68 170(3) . . . . ?
C404 O68 C227 C195 20(5) . . . . ?
C404 O68 C227 C159 -151(4) . . . . ?
C132 O4 C230 C218 -178(3) . . . . ?
C879 C218 C230 O4 55(5) . . . . ?
C778 C218 C230 O4 177(4) . . . . ?
C64 O137 C231 C598 7(3) . . . . ?
C64 O137 C231 C25 -166(2) . . . . ?
C95 O96 C235 C656 -60(4) . . . . ?
C95 O96 C235 C233 -172(3) . . . . ?
C95 O96 C235 C236 76(4) . . . . ?
C106 C202 C242 C222 0(4) . . . . ?
N94 C202 C242 C222 179(2) . . . . ?
C91 C222 C242 C202 0(4) . . . . ?
N7 C217 C243 O69 176(3) . . . . ?
C195 C217 C243 O69 4(5) . . . . ?
N7 C217 C243 N8 2(4) . . . . ?
C195 C217 C243 N8 -170(2) . . . . ?
C150 N8 C243 O69 6(4) . . . . ?
C150 N8 C243 C217 -180(3) . . . . ?
C28 O30 C244 C799 150(4) . . . . ?
C125 C111 C25 C103 -5(4) . . . . ?
C125 C111 C25 C231 -178(3) . . . . ?
N5 C103 C25 C111 -178(2) . . . . ?
C161 C103 C25 C111 1(3) . . . . ?
N5 C103 C25 C231 -4(2) . . . . ?
C161 C103 C25 C231 175.8(19) . . . . ?
C598 C231 C25 C111 179(3) . . . . ?
O137 C231 C25 C111 -9(3) . . . . ?
C598 C231 C25 C103 5(3) . . . . ?
O137 C231 C25 C103 177.2(17) . . . . ?
C130 N4 C24 C112 176(2) . . . . ?
C130 N4 C24 C044 -2(3) . . . . ?
C118 C112 C24 N4 180(2) . . . . ?
Cl11 C112 C24 N4 3(3) . . . . ?
C118 C112 C24 C044 -2(3) . . . . ?
Cl11 C112 C24 C044 -179.1(16) . . . . ?
C132 C044 C24 N4 2(3) . . . . ?
C078 C044 C24 N4 179(2) . . . . ?
C132 C044 C24 C112 -176(2) . . . . ?
C078 C044 C24 C112 1(3) . . . . ?
C149 N42 C41 O034 4(4) . . . . ?
C149 N42 C41 C144 -177(2) . . . . ?
N92 C144 C41 O034 179(2) . . . . ?
C066 C144 C41 O034 -2(3) . . . . ?
N92 C144 C41 N42 0(3) . . . . ?
C066 C144 C41 N42 178.8(18) . . . . ?
C124 N1 C10 O21 1(5) . . . . ?
C124 N1 C10 C138 177(3) . . . . ?
N2 C138 C10 O21 176(3) . . . . ?
C083 C138 C10 O21 -6(4) . . . . ?
N2 C138 C10 N1 0(4) . . . . ?
C083 C138 C10 N1 178(2) . . . . ?
C313 N314 C47 C315 6(4) . . . . ?
C313 N314 C47 C107 -173(2) . . . . ?
C096 C107 C47 N314 178(2) . . . . ?
Cl6 C107 C47 N314 -2(3) . . . . ?
C096 C107 C47 C315 -1(3) . . . . ?
Cl6 C107 C47 C315 179.3(19) . . . . ?
C074 C154 C53 C101 179(4) . . . . ?
C074 C154 C53 C097 1(5) . . . . ?
N100 C097 C53 C154 178(3) . . . . ?
C038 C097 C53 C154 -1(4) . . . . ?
N100 C097 C53 C101 -1(4) . . . . ?
C038 C097 C53 C101 -179(3) . . . . ?
C70 C45 C44 C162 -2(4) . . . . ?
C70 C45 C44 O72 -177.8(18) . . . . ?
C122 C162 C44 C45 -179(3) . . . . ?
C040 C162 C44 C45 2(4) . . . . ?
C122 C162 C44 O72 -3(4) . . . . ?
C040 C162 C44 O72 177.7(18) . . . . ?
C200 O72 C44 C45 1(3) . . . . ?
C200 O72 C44 C162 -175(2) . . . . ?
C085 N12 C46 O71 -1(4) . . . . ?
C085 N12 C46 C70 178.4(19) . . . . ?
C118 N23 C22 O3 2(4) . . . . ?
C118 N23 C22 C072 175.6(18) . . . . ?
C104 C072 C22 O3 15(4) . . . . ?
N3 C072 C22 O3 -171(2) . . . . ?
C104 C072 C22 N23 -159(2) . . . . ?
N3 C072 C22 N23 14(3) . . . . ?
C150 C119 C26 C123 -11(5) . . . . ?
C092 C123 C26 C119 6(4) . . . . ?
C28 C123 C26 C119 -176(3) . . . . ?
C27 C29 C28 C123 -2(5) . . . . ?
C27 C29 C28 O30 -178(2) . . . . ?
C092 C123 C28 C29 3(4) . . . . ?
C26 C123 C28 C29 -175(3) . . . . ?
C092 C123 C28 O30 180(2) . . . . ?
C26 C123 C28 O30 1(4) . . . . ?
C244 O30 C28 C29 9(4) . . . . ?
C244 O30 C28 C123 -167(3) . . . . ?
C126 C155 C48 N50 0(4) . . . . ?
C126 C155 C48 C49 180(2) . . . . ?
C096 N50 C48 C155 -1(3) . . . . ?
C096 N50 C48 C49 179.3(19) . . . . ?
C055 N22 C40 O045 -2(4) . . . . ?
C055 N22 C40 C165 174(2) . . . . ?
N21 C165 C40 O045 -171(2) . . . . ?
C108 C165 C40 O045 14(3) . . . . ?
N21 C165 C40 N22 14(3) . . . . ?
C108 C165 C40 N22 -161(2) . . . . ?
C092 N9 C27 C29 -3(4) . . . . ?
C092 N9 C27 C223 177(2) . . . . ?
C28 C29 C27 N9 2(5) . . . . ?
C28 C29 C27 C223 -178(2) . . . . ?
O43 C223 C27 N9 -173(3) . . . . ?
N10 C223 C27 N9 7(4) . . . . ?
O43 C223 C27 C29 7(4) . . . . ?
N10 C223 C27 C29 -173(2) . . . . ?
C1 N16 C49 O063 0(4) . . . . ?
C1 N16 C49 C48 177(2) . . . . ?
C155 C48 C49 N16 -172(2) . . . . ?
N50 C48 C49 N16 8(3) . . . . ?
C155 C48 C49 O063 6(4) . . . . ?
N50 C48 C49 O063 -174(2) . . . . ?
C040 N11 C70 C45 2(3) . . . . ?
C040 N11 C70 C46 -177(2) . . . . ?
C44 C45 C70 N11 0(3) . . . . ?
C44 C45 C70 C46 179.6(19) . . . . ?
O71 C46 C70 N11 -180(2) . . . . ?
N12 C46 C70 N11 1(3) . . . . ?
O71 C46 C70 C45 1(3) . . . . ?
N12 C46 C70 C45 -178.2(17) . . . . ?
C062 N17 C99 C193 -3(4) . . . . ?
C062 N17 C99 C156 -180(3) . . . . ?
C086 C193 C99 N17 5(5) . . . . ?
C086 C193 C99 C156 -179(3) . . . . ?
O10 C156 C99 N17 -179(2) . . . . ?
N20 C156 C99 N17 3(5) . . . . ?
O10 C156 C99 C193 5(4) . . . . ?
N20 C156 C99 C193 -173(3) . . . . ?
C194 O78 C76 O158 10(5) . . . . ?
C194 O78 C76 C167 -178(2) . . . . ?
N79 C167 C76 O78 17(3) . . . . ?
C153 C167 C76 O78 -172(2) . . . . ?
N79 C167 C76 O158 -170(2) . . . . ?
C153 C167 C76 O158 1(4) . . . . ?
C47 N314 C313 O061 5(4) . . . . ?
C47 N314 C313 C311 -178(2) . . . . ?
C152 N306 C311 C313 -178(2) . . . . ?
C152 N306 C311 C312 -2(4) . . . . ?
O061 C313 C311 N306 178(3) . . . . ?
N314 C313 C311 N306 2(3) . . . . ?
O061 C313 C311 C312 2(4) . . . . ?
N314 C313 C311 C312 -174.4(19) . . . . ?
C310 C312 C311 N306 2(4) . . . . ?
C310 C312 C311 C313 179(2) . . . . ?
C183 N43 C300 C100 174(3) . . . . ?
C183 N43 C300 O40 -4(5) . . . . ?
C187 N25 C62 O082 0(5) . . . . ?
C187 N25 C62 C130 -179(2) . . . . ?
C148 C130 C62 O082 2(4) . . . . ?
N4 C130 C62 O082 -174(2) . . . . ?
C148 C130 C62 N25 -178(2) . . . . ?
N4 C130 C62 N25 6(4) . . . . ?
C081 C151 C73 C085 -2(4) . . . . ?
N12 C085 C73 C151 -180(2) . . . . ?
C079 C085 C73 C151 1(3) . . . . ?
C167 C153 C74 O065 179(2) . . . . ?
C167 C153 C74 C081 10(4) . . . . ?
C75 O065 C74 C153 17(4) . . . . ?
C75 O065 C74 C081 -173(2) . . . . ?
C151 C081 C74 C153 177(2) . . . . ?
C129 C081 C74 C153 -4(3) . . . . ?
C151 C081 C74 O065 5(4) . . . . ?
C129 C081 C74 O065 -176.0(19) . . . . ?
C136 C316 C315 C47 -1(4) . . . . ?
N314 C47 C315 C316 -178(2) . . . . ?
C107 C47 C315 C316 1(4) . . . . ?
C139 C143 C305 C310 177(3) . . . . ?
C139 C143 C305 C152 -6(5) . . . . ?
N306 C152 C305 C143 -175(2) . . . . ?
C184 C152 C305 C143 4(3) . . . . ?
N306 C152 C305 C310 4(3) . . . . ?
C184 C152 C305 C310 -178(2) . . . . ?
C202 C106 C90 N92 -179(2) . . . . ?
Cl1 C106 C90 N92 4(3) . . . . ?
C202 C106 C90 C91 -2(4) . . . . ?
Cl1 C106 C90 C91 -179(2) . . . . ?
C144 N92 C90 C106 -179(2) . . . . ?
C144 N92 C90 C91 3(3) . . . . ?
C231 O137 C64 C400 177(3) . . . . ?
C311 C312 C310 C305 1(5) . . . . ?
C311 C312 C310 O220 -180(2) . . . . ?
C143 C305 C310 C312 174(4) . . . . ?
C152 C305 C310 C312 -4(5) . . . . ?
C143 C305 C310 O220 -5(5) . . . . ?
C152 C305 C310 O220 177(2) . . . . ?
C410 O220 C310 C312 29(4) . . . . ?
C410 O220 C310 C305 -152(3) . . . . ?
O40 C300 C100 N100 -171(3) . . . . ?
N43 C300 C100 N100 12(5) . . . . ?
O40 C300 C100 C214 11(6) . . . . ?
N43 C300 C100 C214 -166(3) . . . . ?
C097 N100 C100 C300 177(3) . . . . ?
C097 N100 C100 C214 -5(5) . . . . ?
C101 C214 C100 C300 -179(3) . . . . ?
C101 C214 C100 N100 3(5) . . . . ?
C100 C214 C101 C53 1(6) . . . . ?
C100 C214 C101 O101 -177(3) . . . . ?
C154 C53 C101 C214 180(3) . . . . ?
C097 C53 C101 C214 -2(5) . . . . ?
C154 C53 C101 O101 -2(5) . . . . ?
C097 C53 C101 O101 176(2) . . . . ?
C226 O101 C101 C214 8(5) . . . . ?
C226 O101 C101 C53 -171(3) . . . . ?
C159 C67 C66 C185 -3(6) . . . . ?
N6 C185 C66 C67 -177(3) . . . . ?
C403 C185 C66 C67 3(5) . . . . ?
O93 C206 C91 C90 -178(2) . . . . ?
C066 C206 C91 C90 7(5) . . . . ?
O93 C206 C91 C222 -4(4) . . . . ?
C066 C206 C91 C222 -179(3) . . . . ?
C106 C90 C91 C206 176(3) . . . . ?
N92 C90 C91 C206 -7(4) . . . . ?
C106 C90 C91 C222 2(4) . . . . ?
N92 C90 C91 C222 179(2) . . . . ?
C242 C222 C91 C206 -175(3) . . . . ?
C242 C222 C91 C90 -1(4) . . . . ?
C224 O5 C320 C500 151(3) . . . . ?
C191 C179 C60 C133 178(3) . . . . ?
C084 C179 C60 C133 0(5) . . . . ?
C209 C133 C60 C179 1(5) . . . . ?
O72 C200 C319 C181 174(2) . . . . ?
O72 C200 C319 C780 -74(3) . . . . ?
O65 C205 C63 N5 -169(3) . . . . ?
N6 C205 C63 N5 20(4) . . . . ?
O65 C205 C63 C598 8(5) . . . . ?
N6 C205 C63 C598 -163(3) . . . . ?
C103 N5 C63 C205 175(2) . . . . ?
C103 N5 C63 C598 -1(3) . . . . ?
C186 O80 C61 O210 -20(6) . . . . ?
C186 O80 C61 N60 176(3) . . . . ?
C209 N60 C61 O80 177(3) . . . . ?
C209 N60 C61 O210 9(5) . . . . ?
C235 O96 C95 O166 -21(6) . . . . ?
C235 O96 C95 N94 170(3) . . . . ?
C202 N94 C95 O96 178(3) . . . . ?
C202 N94 C95 O166 6(5) . . . . ?
C74 O065 C75 C703 175(3) . . . . ?
C217 N7 C402 C403 -179(3) . . . . ?
C217 N7 C402 C159 3(5) . . . . ?
C227 C159 C402 N7 2(5) . . . . ?
C67 C159 C402 N7 179(3) . . . . ?
C227 C159 C402 C403 -177(3) . . . . ?
C67 C159 C402 C403 1(4) . . . . ?
C175 O413 C411 O412 8(5) . . . . ?
C175 O413 C411 C196 -177(2) . . . . ?
N13 C196 C411 O412 -169(3) . . . . ?
C157 C196 C411 O412 2(4) . . . . ?
N13 C196 C411 O413 15(3) . . . . ?
C157 C196 C411 O413 -173(2) . . . . ?
C227 O68 C404 C900 106(5) . . . . ?
N7 C402 C403 C185 -179(3) . . . . ?
C159 C402 C403 C185 -1(5) . . . . ?
N7 C402 C403 Cl13 1(5) . . . . ?
C159 C402 C403 Cl13 179(2) . . . . ?
N6 C185 C403 C402 178(3) . . . . ?
C66 C185 C403 C402 -1(5) . . . . ?
N6 C185 C403 Cl13 -2(4) . . . . ?
C66 C185 C403 Cl13 179(2) . . . . ?
O7 C197 C407 C408 173(2) . . . . ?
O7 C197 C407 C701 -65(3) . . . . ?
C310 O220 C410 C644 138(3) . . . . ?
O20 C176 C405 C777 175(3) . . . . ?
O20 C176 C405 C406 -68(3) . . . . ?
O5 C320 C500 C629 80(3) . . . . ?
O137 C64 C400 C65 177(5) . . . . ?
O137 C64 C400 C401 -50(5) . . . . ?
O1 C189 C675 C666 43(7) . . . . ?
C206 O93 C702 C889 -170(3) . . . . ?
C676 C889 C702 O93 178(4) . . . . ?
O065 C75 C703 C623 -70(5) . . . . ?
O065 C75 C703 C622 42(5) . . . . ?
O68 C404 C900 C567 65(6) . . . . ?
C25 C231 C598 C63 -4(3) . . . . ?
O137 C231 C598 C63 -175(2) . . . . ?
C205 C63 C598 C231 -174(2) . . . . ?
N5 C63 C598 C231 2(3) . . . . ?
O30 C244 C799 C745 66(6) . . . . ?
O30 C244 C799 C880 -45(6) . . . . ?
O220 C410 C644 C980 -108(4) . . . . ?
